data_7064199
loop_
_publ_author_name
'Sokolov, Vladislav A.'
'Bakulina, Olga'
'Boyarskaya, Irina A.'
'Spiridonova, Dar'ya V.'
'Kryukova, Mariya A.'
'Vasilyev, Aleksander'

_publ_section_title
;
 Synthesis of CCl3-substituted amides, ketones, indenes by intermolecular
 reactions of \b-CCl3-enones or \b-CCl3-\b-hydroxy ketones with various
 nucleophiles in CF3SO3H
;
_journal_name_full 'New Journal of Chemistry'
_journal_paper_doi 10.1039/D5NJ03928B
_journal_year 2026
_chemical_formula_moiety 'C11 H27 B21 F4 N, C18 H33 F P'
_chemical_formula_sum 'C29 H60 B21 F5 N P'
_chemical_formula_weight 775.76
_space_group_crystal_system triclinic
_space_group_IT_number 2
_space_group_name_Hall '-P 1'
_space_group_name_H-M_alt 'P -1'
_atom_sites_solution_hydrogens geom
_atom_sites_solution_primary direct
_audit_block_doi 10.5517/ccdc.csd.cc2pmwx4
_audit_creation_date 2025-05-12
_audit_creation_method
;
Olex2 1.5
(compiled 2024.02.16 svn.r378c4104 for OlexSys, GUI svn.r6928)
;
_audit_update_record
;
2025-09-26 deposited with the CCDC.	2025-12-09 downloaded from the CCDC.
;
_cell_angle_alpha 76.631(2)
_cell_angle_beta 82.103(2)
_cell_angle_gamma 88.428(2)
_cell_formula_units_Z 2
_cell_length_a 10.3795(8)
_cell_length_b 11.6288(9)
_cell_length_c 18.0566(12)
_cell_measurement_reflns_used 9798
_cell_measurement_temperature 150(2)
_cell_measurement_theta_max 27.07
_cell_measurement_theta_min 2.34
_cell_volume 2100.3(3)
_computing_cell_refinement 'Bruker SAINT'
_computing_data_collection 'Bruker APEX2'
_computing_data_reduction 'Bruker SAINT'
_computing_molecular_graphics 'Olex2 1.5 (Dolomanov et al., 2009)'
_computing_publication_material 'Olex2 1.5 (Dolomanov et al., 2009)'
_computing_structure_refinement 'SHELXL 2018/3 (Sheldrick, 2015)'
_computing_structure_solution 'SHELXS-97 (Sheldrick 2008)'
_diffrn_ambient_temperature 150.00
_diffrn_measured_fraction_theta_full 0.998
_diffrn_measured_fraction_theta_max 0.995
_diffrn_measurement_device_type 'Bruker APEX-II CCD'
_diffrn_measurement_method '\f and \w scans'
_diffrn_radiation_type MoK\a
_diffrn_radiation_wavelength 0.71073
_diffrn_reflns_av_R_equivalents 0.0564
_diffrn_reflns_av_unetI/netI 0.0302
_diffrn_reflns_Laue_measured_fraction_full 0.998
_diffrn_reflns_Laue_measured_fraction_max 0.995
_diffrn_reflns_limit_h_max 13
_diffrn_reflns_limit_h_min -13
_diffrn_reflns_limit_k_max 14
_diffrn_reflns_limit_k_min -14
_diffrn_reflns_limit_l_max 23
_diffrn_reflns_limit_l_min -23
_diffrn_reflns_number 80854
_diffrn_reflns_point_group_measured_fraction_full 0.998
_diffrn_reflns_point_group_measured_fraction_max 0.995
_diffrn_reflns_theta_full 25.242
_diffrn_reflns_theta_max 27.155
_diffrn_reflns_theta_min 2.362
_diffrn_source_current 1.0
_diffrn_source_power 0.05
_diffrn_source_voltage 50.0
_diffrn_standards_number 0
_exptl_absorpt_coefficient_mu 0.114
_exptl_absorpt_correction_T_max 0.9588
_exptl_absorpt_correction_T_min 0.8849
_exptl_absorpt_correction_type multi-scan
_exptl_absorpt_process_details
;
SADABS-2016/2 (Bruker,2016/2) was used for absorption correction.
wR2(int) was 0.0886 before and 0.0608 after correction.
The Ratio of minimum to maximum transmission is 0.9229.
The \l/2 correction factor is Not present.
;
_exptl_crystal_colour colourless
_exptl_crystal_colour_primary colourless
_exptl_crystal_density_diffrn 1.227
_exptl_crystal_description SLAB
_exptl_crystal_F_000 812
_exptl_crystal_size_max 0.155
_exptl_crystal_size_mid 0.115
_exptl_crystal_size_min 0.086
_refine_diff_density_max 0.499
_refine_diff_density_min -0.385
_refine_diff_density_rms 0.067
_refine_ls_extinction_method none
_refine_ls_goodness_of_fit_ref 1.128
_refine_ls_hydrogen_treatment constr
_refine_ls_matrix_type full
_refine_ls_number_parameters 626
_refine_ls_number_reflns 9266
_refine_ls_number_restraints 66
_refine_ls_restrained_S_all 1.125
_refine_ls_R_factor_all 0.0962
_refine_ls_R_factor_gt 0.0645
_refine_ls_shift/su_max 0.000
_refine_ls_shift/su_mean 0.000
_refine_ls_structure_factor_coef Fsqd
_refine_ls_weighting_details 'w=1/[\s^2^(Fo^2^)+(0.0968P)^2^+1.7726P] where P=(Fo^2^+2Fc^2^)/3'
_refine_ls_weighting_scheme calc
_refine_ls_wR_factor_gt 0.1718
_refine_ls_wR_factor_ref 0.2094
_reflns_Friedel_coverage 0.000
_reflns_number_gt 6821
_reflns_number_total 9266
_reflns_threshold_expression 'I > 2\s(I)'
_cod_data_source_file d5nj03928b2.cif
_cod_data_source_block 1PCy3
_cod_depositor_comments
;
The following automatic conversions were performed:

data item '_atom_sites_solution_primary' value 'DIRECT METHOD' was
changed to 'direct'.

Automatic conversion script
Id: cif_fix_values 8170 2020-07-09 18:12:32Z antanas 
;
_cod_database_code 7064199
_shelx_shelxl_version_number 2018/3
_shelx_space_group_comment
;
The symmetry employed for this shelxl refinement is uniquely defined
by the following loop, which should always be used as a source of
symmetry information in preference to the above space-group names.
They are only intended as comments.
;
_shelx_estimated_absorpt_t_max 0.990
_shelx_estimated_absorpt_t_min 0.983
_olex2_refinement_description
;
1. Fixed Uiso
 At 1.2 times of:
  All B(H) groups, All C(H) groups, All C(H,H) groups
 At 1.5 times of:
  All C(H,H,H) groups
2. Restrained distances
 C5-C6 \\sim C5A-C6A
 with sigma of 0.02
 C4-C5 \\sim C4-C5A
 with sigma of 0.04
 C4-B12 \\sim C4-B12A
 with sigma of 0.04
 C4-B15 \\sim C4-B15A
 with sigma of 0.04
 C4-B14 \\sim C4-B14A
 with sigma of 0.04
 C4-B13 \\sim C4-B13A
 with sigma of 0.04
 C4-B17 \\sim C4-B17A
 with sigma of 0.04
 C4-B18 \\sim C4-B18A
 with sigma of 0.04
 C4-B16 \\sim C4-B16A
 with sigma of 0.04
 C4-B19 \\sim C4-B19A
 with sigma of 0.04
 C4-B20 \\sim C4-B20A
 with sigma of 0.04
 C4-C6 \\sim C4-C6A
 with sigma of 0.04
 C5-B12 \\sim C5A-B12A
 with sigma of 0.04
 C5-B15 \\sim C5A-B15A
 with sigma of 0.04
 C5-B14 \\sim C5A-B14A
 with sigma of 0.04
 C5-B13 \\sim C5A-B13A
 with sigma of 0.04
 C5-B17 \\sim C5A-B17A
 with sigma of 0.04
 C5-B18 \\sim C5A-B18A
 with sigma of 0.04
 C5-B16 \\sim C5A-B16A
 with sigma of 0.04
 C5-B19 \\sim C5A-B19A
 with sigma of 0.04
 C5-B21 \\sim C5A-B21A
 with sigma of 0.04
 B12-B15 \\sim B12A-B15A
 with sigma of 0.04
 B12-B14 \\sim B12A-B14A
 with sigma of 0.04
 B12-B13 \\sim B12A-B13A
 with sigma of 0.04
 B12-B17 \\sim B12A-B17A
 with sigma of 0.04
 B12-B18 \\sim B12A-B18A
 with sigma of 0.04
 B12-B16 \\sim B12A-B16A
 with sigma of 0.04
 B12-B20 \\sim B12A-B20A
 with sigma of 0.04
 B12-B21 \\sim B12A-B21A
 with sigma of 0.04
 B12-C6 \\sim B12A-C6A
 with sigma of 0.04
 B15-B14 \\sim B15A-B14A
 with sigma of 0.04
 B15-B13 \\sim B15A-B13A
 with sigma of 0.04
 B15-B17 \\sim B15A-B17A
 with sigma of 0.04
 B15-B16 \\sim B15A-B16A
 with sigma of 0.04
 B15-B19 \\sim B15A-B19A
 with sigma of 0.04
 B15-B20 \\sim B15A-B20A
 with sigma of 0.04
 B15-B21 \\sim B15A-B21A
 with sigma of 0.04
 B14-B13 \\sim B14A-B13A
 with sigma of 0.04
 B14-B18 \\sim B14A-B18A
 with sigma of 0.04
 B14-B16 \\sim B14A-B16A
 with sigma of 0.04
 B14-B19 \\sim B14A-B19A
 with sigma of 0.04
 B14-B20 \\sim B14A-B20A
 with sigma of 0.04
 B14-B21 \\sim B14A-B21A
 with sigma of 0.04
 B13-B17 \\sim B13A-B17A
 with sigma of 0.04
 B13-B18 \\sim B13A-B18A
 with sigma of 0.04
 B13-B19 \\sim B13A-B19A
 with sigma of 0.04
 B13-B20 \\sim B13A-B20A
 with sigma of 0.04
 B13-B21 \\sim B13A-B21A
 with sigma of 0.04
 B13-C6 \\sim B13A-C6A
 with sigma of 0.04
 B17-B18 \\sim B17A-B18A
 with sigma of 0.04
 B17-B16 \\sim B17A-B16A
 with sigma of 0.04
 B17-B19 \\sim B17A-B19A
 with sigma of 0.04
 B17-B20 \\sim B17A-B20A
 with sigma of 0.04
 B17-B21 \\sim B17A-B21A
 with sigma of 0.04
 B17-C6 \\sim B17A-C6A
 with sigma of 0.04
 B18-B16 \\sim B18A-B16A
 with sigma of 0.04
 B18-B19 \\sim B18A-B19A
 with sigma of 0.04
 B18-B20 \\sim B18A-B20A
 with sigma of 0.04
 B18-B21 \\sim B18A-B21A
 with sigma of 0.04
 B18-C6 \\sim B18A-C6A
 with sigma of 0.04
 B16-B19 \\sim B16A-B19A
 with sigma of 0.04
 B16-B20 \\sim B16A-B20A
 with sigma of 0.04
 B16-B21 \\sim B16A-B21A
 with sigma of 0.04
 B19-B20 \\sim B19A-B20A
 with sigma of 0.04
 B19-B21 \\sim B19A-B21A
 with sigma of 0.04
 B20-B21 \\sim B20A-B21A
 with sigma of 0.04
3. Others
 Sof(C6A)=Sof(H6AA)=Sof(H6AB)=Sof(H6AC)=Sof(C5A)=Sof(B12A)=Sof(H12A)=Sof(B17A)=
 Sof(H17A)=Sof(B18A)=Sof(H18A)=Sof(B13A)=Sof(H13A)=Sof(B15A)=Sof(H15A)=
 Sof(B14A)=Sof(H14A)=Sof(B19A)=Sof(H19A)=Sof(B21A)=Sof(H21A)=Sof(B16A)=
 Sof(H16A)=Sof(B20A)=Sof(H20A)=1-FVAR(1)
 Sof(C5)=Sof(B12)=Sof(H12)=Sof(B15)=Sof(H15)=Sof(B14)=Sof(H14)=Sof(B13)=
 Sof(H13)=Sof(B17)=Sof(H17)=Sof(B18)=Sof(H18)=Sof(B16)=Sof(H16)=Sof(B19)=
 Sof(H19)=Sof(B20)=Sof(H20)=Sof(B21)=Sof(H21)=Sof(C6)=Sof(H6A)=Sof(H6B)=
 Sof(H6C)=FVAR(1)
4.a Ternary CH refined with riding coordinates:
 C24(H24), C12(H12B), C18(H18B), B1(H1)
4.b Secondary CH2 refined with riding coordinates:
 C29(H29A,H29B), C20(H20B,H20C), C17(H17B,H17C), C19(H19B,H19C), C25(H25A,
 H25B), C23(H23A,H23B), C16(H16B,H16C), C21(H21B,H21C), C13(H13B,H13C),
 C22(H22A,H22B), C26(H26A,H26B), C15(H15B,H15C), C14(H14B,H14C), C28(H28A,H28B),
  C27(H27A,H27B)
4.c Idealised Me refined as rotating group:
 C3(H3A,H3B,H3C), C6(H6A,H6B,H6C), C6A(H6AA,H6AB,H6AC)
4.d Boron cage BH refined with riding coordinates:
 B12(H12), B3(H3), B5(H5), B4(H4), B15(H15), B7(H7), B10(H10), B9(H9),
 B14(H14), B8(H8), B6(H6), B13(H13), B17(H17), B2(H2), B11(H11), B18(H18),
 B16(H16), B19(H19), B20(H20), B21(H21), B12A(H12A), B17A(H17A), B18A(H18A),
 B13A(H13A), B15A(H15A), B14A(H14A), B19A(H19A), B21A(H21A), B16A(H16A),
 B20A(H20A)
;
_olex2_submission_special_instructions 'No special instructions were received'

loop_
_space_group_symop_operation_xyz
'x, y, z'
'-x, -y, -z'

loop_
_atom_site_label
_atom_site_type_symbol
_atom_site_fract_x
_atom_site_fract_y
_atom_site_fract_z
_atom_site_U_iso_or_equiv
_atom_site_adp_type
_atom_site_occupancy
_atom_site_site_symmetry_order
_atom_site_calc_flag
_atom_site_refinement_flags_posn
_atom_site_refinement_flags_adp
_atom_site_refinement_flags_occupancy
_atom_site_disorder_assembly
_atom_site_disorder_group
P1 P 0.72842(6) 0.16101(5) 0.34739(4) 0.03120(17) Uani 1 1 d . . . . .
F1 F 0.58101(14) 0.15506(13) 0.37891(9) 0.0402(4) Uani 1 1 d . . . . .
F2 F 0.44966(18) 0.48147(15) 0.29721(10) 0.0558(5) Uani 1 1 d . . . . .
F3 F 0.20525(19) 0.60854(19) 0.08986(14) 0.0690(6) Uani 1 1 d . . . . .
F5 F 0.3268(3) 0.27672(18) 0.32508(16) 0.0991(10) Uani 1 1 d . . . . .
F4 F 0.0927(2) 0.3984(2) 0.13061(19) 0.1025(10) Uani 1 1 d . . . . .
C4 C 0.5596(2) 0.69413(19) 0.14669(13) 0.0293(5) Uani 1 1 d D . . . .
C1 C 0.3318(2) 0.7708(2) 0.23248(13) 0.0287(5) Uani 1 1 d . . . . .
C24 C 0.7407(3) 0.2069(2) 0.24436(14) 0.0346(5) Uani 1 1 d . . . . .
H24 H 0.746630 0.295108 0.231363 0.041 Uiso 1 1 calc R U . . .
C12 C 0.7929(3) 0.2694(2) 0.38908(14) 0.0343(5) Uani 1 1 d . . . . .
H12B H 0.793984 0.232524 0.444817 0.041 Uiso 1 1 calc R U . . .
C2 C 0.2130(2) 0.8718(2) 0.20353(14) 0.0313(5) Uani 1 1 d . . . . .
C29 C 0.8665(3) 0.1629(2) 0.20477(15) 0.0404(6) Uani 1 1 d . . . . .
H29A H 0.942443 0.191405 0.223239 0.048 Uiso 1 1 calc R U . . .
H29B H 0.867586 0.075395 0.217932 0.048 Uiso 1 1 calc R U . . .
C18 C 0.7851(3) 0.0143(2) 0.38298(14) 0.0323(5) Uani 1 1 d . . . . .
H18B H 0.876709 0.008845 0.358287 0.039 Uiso 1 1 calc R U . . .
C7 C 0.3358(3) 0.5613(2) 0.19172(17) 0.0415(6) Uani 1 1 d . . . . .
C3 C 0.1763(3) 0.8908(3) 0.12367(15) 0.0415(6) Uani 1 1 d . . . . .
H3A H 0.253577 0.914626 0.085849 0.062 Uiso 1 1 calc R U . . .
H3B H 0.110445 0.952877 0.116386 0.062 Uiso 1 1 calc R U . . .
H3C H 0.141124 0.817114 0.116843 0.062 Uiso 1 1 calc R U . . .
C20 C 0.7423(3) -0.2031(2) 0.39469(16) 0.0405(6) Uani 1 1 d . . . . .
H20B H 0.683392 -0.259257 0.382180 0.049 Uiso 1 1 calc R U . . .
H20C H 0.831706 -0.217196 0.371520 0.049 Uiso 1 1 calc R U . . .
C17 C 0.9333(3) 0.3046(2) 0.35411(16) 0.0406(6) Uani 1 1 d . . . . .
H17B H 0.936670 0.340362 0.298507 0.049 Uiso 1 1 calc R U . . .
H17C H 0.989143 0.233560 0.360286 0.049 Uiso 1 1 calc R U . . .
C19 C 0.7026(3) -0.0773(2) 0.35991(16) 0.0380(6) Uani 1 1 d . . . . .
H19B H 0.609500 -0.066194 0.377675 0.046 Uiso 1 1 calc R U . . .
H19C H 0.713806 -0.064170 0.303241 0.046 Uiso 1 1 calc R U . . .
C25 C 0.6200(3) 0.1759(3) 0.21340(16) 0.0431(6) Uani 1 1 d . . . . .
H25A H 0.607253 0.089127 0.227152 0.052 Uiso 1 1 calc R U . . .
H25B H 0.542629 0.212254 0.237283 0.052 Uiso 1 1 calc R U . . .
C23 C 0.7859(3) -0.0115(2) 0.47075(15) 0.0408(6) Uani 1 1 d . . . . .
H23A H 0.847857 0.042732 0.482612 0.049 Uiso 1 1 calc R U . . .
H23B H 0.698237 0.003212 0.496086 0.049 Uiso 1 1 calc R U . . .
C16 C 0.9837(3) 0.3936(3) 0.39433(19) 0.0500(7) Uani 1 1 d . . . . .
H16B H 0.989673 0.354434 0.448590 0.060 Uiso 1 1 calc R U . . .
H16C H 1.072045 0.420236 0.369163 0.060 Uiso 1 1 calc R U . . .
C21 C 0.7375(3) -0.2261(2) 0.48136(16) 0.0441(6) Uani 1 1 d . . . . .
H21B H 0.766473 -0.307848 0.501499 0.053 Uiso 1 1 calc R U . . .
H21C H 0.646917 -0.218196 0.505199 0.053 Uiso 1 1 calc R U . . .
C13 C 0.7032(3) 0.3772(2) 0.38425(17) 0.0421(6) Uani 1 1 d . . . . .
H13B H 0.614108 0.351684 0.408719 0.051 Uiso 1 1 calc R U . . .
H13C H 0.699247 0.416414 0.329765 0.051 Uiso 1 1 calc R U . . .
C22 C 0.8247(3) -0.1390(2) 0.50241(16) 0.0438(6) Uani 1 1 d . . . . .
H22A H 0.916119 -0.151131 0.481581 0.053 Uiso 1 1 calc R U . . .
H22B H 0.818985 -0.154144 0.559025 0.053 Uiso 1 1 calc R U . . .
C5 C 0.6170(17) 0.6489(15) 0.0649(10) 0.038(4) Uani 0.494(8) 1 d D . P A 1
C8 C 0.3610(3) 0.4692(2) 0.2517(2) 0.0501(7) Uani 1 1 d . . . . .
B12 B 0.6215(18) 0.7927(16) 0.0621(9) 0.032(5) Uani 0.494(8) 1 d D . P A 1
H12 H 0.558807 0.858614 0.028024 0.038 Uiso 0.494(8) 1 calc R U P A 1
C26 C 0.6335(3) 0.2199(3) 0.12672(17) 0.0506(7) Uani 1 1 d . . . . .
H26A H 0.557207 0.193313 0.107593 0.061 Uiso 1 1 calc R U . . .
H26B H 0.634307 0.307432 0.113616 0.061 Uiso 1 1 calc R U . . .
C15 C 0.8948(3) 0.5003(3) 0.39147(19) 0.0517(7) Uani 1 1 d . . . . .
H15B H 0.927470 0.553497 0.420414 0.062 Uiso 1 1 calc R U . . .
H15C H 0.896517 0.544559 0.337449 0.062 Uiso 1 1 calc R U . . .
C14 C 0.7557(3) 0.4641(2) 0.42535(18) 0.0497(7) Uani 1 1 d . . . . .
H14B H 0.700032 0.535278 0.420377 0.060 Uiso 1 1 calc R U . . .
H14C H 0.752521 0.426688 0.480702 0.060 Uiso 1 1 calc R U . . .
C28 C 0.8759(3) 0.2078(3) 0.11783(17) 0.0526(7) Uani 1 1 d . . . . .
H28A H 0.886275 0.294837 0.104557 0.063 Uiso 1 1 calc R U . . .
H28B H 0.953886 0.173709 0.092928 0.063 Uiso 1 1 calc R U . . .
B1 B 0.3981(3) 0.6952(2) 0.16833(16) 0.0303(5) Uani 1 1 d . . . . .
H1 H 0.365052 0.734219 0.119191 0.036 Uiso 1 1 calc R U . . .
B3 B 0.4092(3) 0.8211(2) 0.29660(16) 0.0321(6) Uani 1 1 d . . . . .
H3 H 0.514095 0.802409 0.302761 0.038 Uiso 1 1 calc R U . . .
N1 N 0.2099(3) 0.3372(3) 0.2274(2) 0.0812(12) Uani 1 1 d . . . . .
B5 B 0.1682(3) 0.7415(2) 0.26721(16) 0.0322(6) Uani 1 1 d . . . . .
H5 H 0.113608 0.669833 0.252556 0.039 Uiso 1 1 calc R U . . .
B4 B 0.3607(3) 0.9207(2) 0.21540(16) 0.0323(6) Uani 1 1 d . . . . .
H4 H 0.432815 0.967467 0.166483 0.039 Uiso 1 1 calc R U . . .
C11 C 0.2426(3) 0.5310(3) 0.1509(2) 0.0534(8) Uani 1 1 d . . . . .
B15 B 0.6624(19) 0.8042(16) 0.1538(10) 0.041(8) Uani 0.494(8) 1 d D . P A 1
H15 H 0.626847 0.878575 0.180985 0.049 Uiso 0.494(8) 1 calc R U P A 1
B7 B 0.1400(3) 0.7771(3) 0.35849(17) 0.0356(6) Uani 1 1 d . . . . .
H7 H 0.065899 0.728867 0.405658 0.043 Uiso 1 1 calc R U . . .
C27 C 0.7565(4) 0.1755(3) 0.08699(17) 0.0567(8) Uani 1 1 d . . . . .
H27A H 0.764207 0.210260 0.031074 0.068 Uiso 1 1 calc R U . . .
H27B H 0.751424 0.088483 0.094954 0.068 Uiso 1 1 calc R U . . .
B10 B 0.2141(3) 0.9898(2) 0.24522(17) 0.0363(6) Uani 1 1 d . . . . .
H10 H 0.189701 1.082583 0.216926 0.044 Uiso 1 1 calc R U . . .
B9 B 0.3364(3) 0.9581(3) 0.30626(18) 0.0362(6) Uani 1 1 d . . . . .
H9 H 0.393261 1.030197 0.318787 0.043 Uiso 1 1 calc R U . . .
B14 B 0.6772(17) 0.6597(19) 0.2109(11) 0.036(5) Uani 0.494(8) 1 d D . P A 1
H14 H 0.652656 0.636866 0.275012 0.044 Uiso 0.494(8) 1 calc R U P A 1
B8 B 0.2909(3) 0.8272(3) 0.37679(16) 0.0363(6) Uani 1 1 d . . . . .
H8 H 0.317227 0.812288 0.436380 0.044 Uiso 1 1 calc R U . . .
B6 B 0.0945(3) 0.8772(3) 0.27767(17) 0.0341(6) Uani 1 1 d . . . . .
H6 H -0.010224 0.895311 0.270756 0.041 Uiso 1 1 calc R U . . .
B13 B 0.646(2) 0.5648(17) 0.1550(11) 0.027(3) Uani 0.494(8) 1 d D . P A 1
H13 H 0.598794 0.477685 0.184438 0.032 Uiso 0.494(8) 1 calc R U P A 1
B17 B 0.7551(17) 0.7225(18) 0.0172(8) 0.033(3) Uani 0.494(8) 1 d D . P A 1
H17 H 0.784154 0.743247 -0.046531 0.039 Uiso 0.494(8) 1 calc R U P A 1
B2 B 0.2884(3) 0.7102(2) 0.32888(16) 0.0336(6) Uani 1 1 d . . . . .
H2 H 0.312420 0.617147 0.356746 0.040 Uiso 1 1 calc R U . . .
B11 B 0.1703(3) 0.9306(3) 0.34510(17) 0.0375(6) Uani 1 1 d . . . . .
H11 H 0.116794 0.984052 0.383618 0.045 Uiso 1 1 calc R U . . .
C10 C 0.1808(3) 0.4225(4) 0.1693(3) 0.0677(11) Uani 1 1 d . . . . .
C9 C 0.2991(4) 0.3600(3) 0.2682(2) 0.0661(11) Uani 1 1 d . . . . .
B18 B 0.7596(14) 0.5779(12) 0.0706(10) 0.028(3) Uani 0.494(8) 1 d D . P A 1
H18 H 0.784481 0.501529 0.043232 0.033 Uiso 0.494(8) 1 calc R U P A 1
B16 B 0.7846(17) 0.8247(14) 0.0720(8) 0.044(7) Uani 0.494(8) 1 d D . P A 1
H16 H 0.829994 0.913349 0.044777 0.053 Uiso 0.494(8) 1 calc R U P A 1
B19 B 0.809(2) 0.593(2) 0.1604(15) 0.044(5) Uani 0.494(8) 1 d D . P A 1
H19 H 0.874471 0.526339 0.191640 0.052 Uiso 0.494(8) 1 calc R U P A 1
B20 B 0.8196(16) 0.743(2) 0.1626(13) 0.037(4) Uani 0.494(8) 1 d D . P A 1
H20 H 0.888312 0.778073 0.195062 0.044 Uiso 0.494(8) 1 calc R U P A 1
B21 B 0.8745(12) 0.6882(15) 0.0783(11) 0.041(5) Uani 0.494(8) 1 d D . P A 1
H21 H 0.980398 0.684315 0.056124 0.049 Uiso 0.494(8) 1 calc R U P A 1
C6 C 0.5212(6) 0.6039(5) 0.0258(3) 0.0419(16) Uani 0.494(8) 1 d D . P A 1
H6A H 0.445215 0.655941 0.023511 0.063 Uiso 0.494(8) 1 calc R U P A 1
H6B H 0.494136 0.523973 0.054176 0.063 Uiso 0.494(8) 1 calc R U P A 1
H6C H 0.560171 0.601807 -0.026500 0.063 Uiso 0.494(8) 1 calc R U P A 1
C6A C 0.5513(6) 0.8901(5) 0.0223(3) 0.0402(15) Uani 0.506(8) 1 d D . P A 2
H6AA H 0.463345 0.860168 0.023949 0.060 Uiso 0.506(8) 1 calc R U P A 2
H6AB H 0.592368 0.913158 -0.031251 0.060 Uiso 0.506(8) 1 calc R U P A 2
H6AC H 0.546534 0.958919 0.045211 0.060 Uiso 0.506(8) 1 calc R U P A 2
C5A C 0.6291(16) 0.7968(13) 0.0657(9) 0.036(5) Uani 0.506(8) 1 d D . P A 2
B12A B 0.6684(17) 0.8016(11) 0.1520(8) 0.028(6) Uani 0.506(8) 1 d D . P A 2
H12A H 0.639377 0.876038 0.180528 0.034 Uiso 0.506(8) 1 calc R U P A 2
B17A B 0.7871(14) 0.8213(11) 0.0695(8) 0.042(6) Uani 0.506(8) 1 d D . P A 2
H17A H 0.838310 0.907864 0.044347 0.050 Uiso 0.506(8) 1 calc R U P A 2
B18A B 0.7411(19) 0.7343(17) 0.0096(10) 0.040(4) Uani 0.506(8) 1 d D . P A 2
H18A H 0.756027 0.762377 -0.054617 0.049 Uiso 0.506(8) 1 calc R U P A 2
B13A B 0.602(2) 0.6514(14) 0.0597(10) 0.036(4) Uani 0.506(8) 1 d D . P A 2
H13A H 0.527387 0.624543 0.027915 0.043 Uiso 0.506(8) 1 calc R U P A 2
B15A B 0.6754(18) 0.6512(15) 0.2028(9) 0.032(4) Uani 0.506(8) 1 d D . P A 2
H15A H 0.650874 0.625323 0.266875 0.039 Uiso 0.506(8) 1 calc R U P A 2
B14A B 0.634(2) 0.5587(18) 0.1423(12) 0.037(4) Uani 0.506(8) 1 d D . P A 2
H14A H 0.582089 0.471562 0.163120 0.044 Uiso 0.506(8) 1 calc R U P A 2
B19A B 0.7605(19) 0.5866(17) 0.0618(12) 0.063(7) Uani 0.506(8) 1 d D . P A 2
H19A H 0.796924 0.516837 0.030602 0.076 Uiso 0.506(8) 1 calc R U P A 2
B21A B 0.8691(11) 0.6884(17) 0.0689(11) 0.048(5) Uani 0.506(8) 1 d D . P A 2
H21A H 0.973526 0.687046 0.043288 0.058 Uiso 0.506(8) 1 calc R U P A 2
B16A B 0.8215(19) 0.727(2) 0.1580(12) 0.044(5) Uani 0.506(8) 1 d D . P A 2
H16A H 0.895219 0.749760 0.192124 0.053 Uiso 0.506(8) 1 calc R U P A 2
B20A B 0.800(2) 0.579(2) 0.1549(14) 0.040(4) Uani 0.506(8) 1 d D . P A 2
H20A H 0.856395 0.504548 0.187024 0.048 Uiso 0.506(8) 1 calc R U P A 2

loop_
_atom_site_aniso_label
_atom_site_aniso_U_11
_atom_site_aniso_U_22
_atom_site_aniso_U_33
_atom_site_aniso_U_23
_atom_site_aniso_U_13
_atom_site_aniso_U_12
P1 0.0374(3) 0.0258(3) 0.0310(3) -0.0083(2) -0.0035(2) 0.0002(2)
F1 0.0383(8) 0.0392(8) 0.0426(8) -0.0120(6) 0.0019(6) -0.0004(6)
F2 0.0596(11) 0.0449(9) 0.0535(10) -0.0012(8) 0.0058(8) 0.0077(8)
F3 0.0548(11) 0.0733(13) 0.0999(16) -0.0524(13) -0.0296(11) 0.0082(10)
F5 0.117(2) 0.0350(10) 0.116(2) -0.0032(11) 0.0629(16) -0.0048(11)
F4 0.0494(12) 0.1089(19) 0.177(3) -0.106(2) 0.0199(14) -0.0288(12)
C4 0.0316(12) 0.0239(10) 0.0328(12) -0.0090(9) -0.0016(9) 0.0002(9)
C1 0.0299(11) 0.0259(11) 0.0320(12) -0.0108(9) -0.0032(9) 0.0002(9)
C24 0.0442(14) 0.0303(12) 0.0304(12) -0.0087(9) -0.0069(10) 0.0033(10)
C12 0.0497(15) 0.0246(11) 0.0298(12) -0.0079(9) -0.0066(10) -0.0006(10)
C2 0.0321(12) 0.0282(11) 0.0352(12) -0.0110(9) -0.0042(9) 0.0030(9)
C29 0.0450(15) 0.0403(14) 0.0336(13) -0.0076(11) 0.0010(11) 0.0020(11)
C18 0.0412(13) 0.0257(11) 0.0327(12) -0.0097(9) -0.0097(10) 0.0006(9)
C7 0.0349(13) 0.0327(13) 0.0583(17) -0.0210(12) 0.0076(12) -0.0024(10)
C3 0.0423(14) 0.0485(15) 0.0353(13) -0.0110(11) -0.0095(11) 0.0074(12)
C20 0.0523(16) 0.0271(12) 0.0460(15) -0.0119(11) -0.0141(12) -0.0021(11)
C17 0.0433(14) 0.0393(14) 0.0421(14) -0.0148(11) -0.0060(11) -0.0025(11)
C19 0.0478(15) 0.0288(12) 0.0411(14) -0.0102(10) -0.0151(11) -0.0016(10)
C25 0.0443(15) 0.0448(15) 0.0398(14) -0.0054(12) -0.0112(11) 0.0016(12)
C23 0.0618(17) 0.0315(12) 0.0318(13) -0.0098(10) -0.0103(12) -0.0023(12)
C16 0.0523(17) 0.0495(17) 0.0534(17) -0.0200(14) -0.0096(14) -0.0083(13)
C21 0.0570(17) 0.0300(13) 0.0438(15) -0.0043(11) -0.0080(13) -0.0031(11)
C13 0.0462(15) 0.0303(13) 0.0502(16) -0.0121(11) -0.0038(12) 0.0031(11)
C22 0.0655(18) 0.0317(13) 0.0349(13) -0.0044(10) -0.0142(12) -0.0014(12)
C5 0.039(6) 0.044(8) 0.037(6) -0.023(5) -0.006(4) 0.009(4)
C8 0.0447(16) 0.0324(14) 0.067(2) -0.0132(13) 0.0165(14) -0.0006(11)
B12 0.040(8) 0.032(9) 0.020(6) -0.005(5) 0.004(5) -0.014(6)
C26 0.068(2) 0.0424(15) 0.0433(16) -0.0045(12) -0.0235(14) -0.0065(14)
C15 0.071(2) 0.0342(14) 0.0509(17) -0.0123(12) -0.0064(15) -0.0111(13)
C14 0.069(2) 0.0285(13) 0.0527(17) -0.0147(12) -0.0026(14) 0.0028(13)
C28 0.067(2) 0.0497(17) 0.0370(15) -0.0103(13) 0.0085(13) -0.0025(14)
B1 0.0321(13) 0.0278(12) 0.0336(13) -0.0137(10) -0.0023(10) -0.0014(10)
B3 0.0344(14) 0.0328(13) 0.0315(13) -0.0143(11) -0.0009(11) -0.0037(11)
N1 0.064(2) 0.0501(18) 0.128(3) -0.051(2) 0.050(2) -0.0265(15)
B5 0.0312(13) 0.0301(13) 0.0372(14) -0.0131(11) -0.0013(11) -0.0028(10)
B4 0.0352(14) 0.0258(12) 0.0365(14) -0.0100(10) -0.0016(11) -0.0031(10)
C11 0.0385(15) 0.0477(17) 0.083(2) -0.0394(17) 0.0023(15) -0.0015(13)
B15 0.029(10) 0.058(13) 0.042(11) -0.028(8) 0.007(7) -0.008(7)
B7 0.0383(15) 0.0351(14) 0.0345(14) -0.0134(11) 0.0014(11) -0.0038(11)
C27 0.097(3) 0.0428(16) 0.0312(14) -0.0092(12) -0.0089(15) -0.0078(16)
B10 0.0393(15) 0.0283(13) 0.0430(16) -0.0135(12) -0.0022(12) 0.0019(11)
B9 0.0357(14) 0.0334(14) 0.0435(16) -0.0184(12) -0.0014(12) -0.0045(11)
B14 0.025(6) 0.049(8) 0.042(8) -0.023(5) -0.010(4) 0.005(4)
B8 0.0401(15) 0.0395(15) 0.0314(14) -0.0131(11) -0.0026(11) -0.0025(12)
B6 0.0316(13) 0.0360(14) 0.0375(15) -0.0164(12) -0.0004(11) 0.0011(11)
B13 0.028(4) 0.030(6) 0.023(5) -0.005(4) -0.007(3) 0.005(4)
B17 0.034(5) 0.041(7) 0.017(4) 0.003(3) 0.005(4) 0.007(4)
B2 0.0371(14) 0.0319(13) 0.0316(13) -0.0084(11) -0.0018(11) -0.0007(11)
B11 0.0396(15) 0.0387(15) 0.0374(15) -0.0179(12) -0.0010(12) -0.0012(12)
C10 0.0526(19) 0.060(2) 0.102(3) -0.058(2) 0.0219(19) -0.0185(16)
C9 0.062(2) 0.0351(16) 0.091(3) -0.0222(17) 0.0366(19) -0.0056(14)
B18 0.034(6) 0.016(4) 0.029(5) 0.001(3) 0.002(4) 0.000(4)
B16 0.047(12) 0.059(11) 0.035(8) -0.027(7) -0.001(7) -0.016(7)
B19 0.034(6) 0.059(12) 0.036(6) -0.008(7) -0.007(5) 0.006(6)
B20 0.020(5) 0.052(8) 0.041(7) -0.020(5) 0.006(4) -0.008(4)
B21 0.035(7) 0.045(8) 0.041(7) -0.007(5) -0.006(5) 0.012(6)
C6 0.046(3) 0.045(3) 0.041(3) -0.021(2) -0.012(2) 0.005(2)
C6A 0.049(3) 0.035(3) 0.035(3) -0.005(2) -0.005(2) 0.003(2)
C5A 0.042(8) 0.026(7) 0.044(8) -0.009(5) -0.012(5) 0.004(5)
B12A 0.034(10) 0.018(7) 0.031(9) 0.002(5) -0.008(6) -0.003(5)
B17A 0.033(9) 0.028(7) 0.049(10) 0.012(5) 0.012(6) -0.002(5)
B18A 0.048(7) 0.026(5) 0.047(8) -0.006(5) -0.009(5) 0.003(4)
B13A 0.037(6) 0.021(6) 0.042(8) -0.003(5) 0.014(5) 0.002(4)
B15A 0.044(8) 0.026(5) 0.020(4) 0.004(5) 0.001(4) 0.001(4)
B14A 0.044(8) 0.030(5) 0.039(8) -0.019(5) 0.003(5) 0.003(4)
B19A 0.061(10) 0.066(11) 0.050(9) -0.007(7) 0.021(6) 0.026(7)
B21A 0.038(8) 0.066(10) 0.033(6) -0.005(5) 0.015(5) -0.011(6)
B16A 0.043(8) 0.045(7) 0.042(8) -0.005(6) -0.008(5) 0.002(4)
B20A 0.036(7) 0.029(4) 0.048(10) 0.000(5) 0.007(6) 0.005(4)

loop_
_atom_type_symbol
_atom_type_description
_atom_type_scat_dispersion_real
_atom_type_scat_dispersion_imag
_atom_type_scat_source
C C 0.0033 0.0016 'International Tables Vol C Tables 4.2.6.8 and 6.1.1.4'
H H 0.0000 0.0000 'International Tables Vol C Tables 4.2.6.8 and 6.1.1.4'
B B 0.0013 0.0007 'International Tables Vol C Tables 4.2.6.8 and 6.1.1.4'
F F 0.0171 0.0103 'International Tables Vol C Tables 4.2.6.8 and 6.1.1.4'
N N 0.0061 0.0033 'International Tables Vol C Tables 4.2.6.8 and 6.1.1.4'
P P 0.1023 0.0942 'International Tables Vol C Tables 4.2.6.8 and 6.1.1.4'

loop_
_citation_id
_citation_doi
_citation_year
1 10.1021/acs.inorgchem.5c04710 2025

loop_
_geom_angle_atom_site_label_1
_geom_angle_atom_site_label_2
_geom_angle_atom_site_label_3
_geom_angle
_geom_angle_site_symmetry_1
_geom_angle_site_symmetry_3
_geom_angle_publ_flag
F1 P1 C24 106.88(11) . . ?
F1 P1 C12 104.27(11) . . ?
F1 P1 C18 103.91(11) . . ?
C12 P1 C24 112.47(12) . . ?
C18 P1 C24 114.80(11) . . ?
C18 P1 C12 113.31(11) . . ?
C5 C4 B12 57.7(9) . . ?
C5 C4 B15 107.4(8) . . ?
C5 C4 B14 108.4(9) . . ?
C5 C4 B13 61.6(9) . . ?
B12 C4 B14 111.3(9) . . ?
B1 C4 C5 115.8(6) . . ?
B1 C4 B12 115.0(7) . . ?
B1 C4 B15 124.6(6) . . ?
B1 C4 B14 127.8(6) . . ?
B1 C4 B13 121.9(7) . . ?
B1 C4 C5A 117.5(5) . . ?
B1 C4 B12A 127.1(6) . . ?
B1 C4 B13A 110.1(7) . . ?
B1 C4 B15A 130.6(6) . . ?
B1 C4 B14A 117.6(7) . . ?
B15 C4 B12 62.6(10) . . ?
B15 C4 B14 60.8(10) . . ?
B13 C4 B12 109.2(9) . . ?
B13 C4 B15 108.2(10) . . ?
B13 C4 B14 59.2(10) . . ?
C5A C4 B13A 60.2(8) . . ?
C5A C4 B14A 106.5(9) . . ?
B12A C4 C5A 57.7(8) . . ?
B12A C4 B13A 108.6(8) . . ?
B12A C4 B14A 113.1(9) . . ?
B15A C4 C5A 107.5(8) . . ?
B15A C4 B12A 63.1(8) . . ?
B15A C4 B13A 109.3(10) . . ?
B15A C4 B14A 63.5(10) . . ?
B14A C4 B13A 57.8(9) . . ?
C2 C1 B5 58.99(14) . . ?
B1 C1 C2 116.34(18) . . ?
B1 C1 B3 126.96(19) . . ?
B1 C1 B5 115.74(18) . . ?
B1 C1 B4 119.50(19) . . ?
B1 C1 B2 124.61(19) . . ?
B3 C1 C2 107.99(17) . . ?
B3 C1 B5 111.25(18) . . ?
B3 C1 B4 61.97(15) . . ?
B3 C1 B2 61.92(15) . . ?
B4 C1 C2 59.26(14) . . ?
B4 C1 B5 109.56(18) . . ?
B2 C1 C2 107.13(17) . . ?
B2 C1 B5 61.08(15) . . ?
B2 C1 B4 111.42(18) . . ?
P1 C24 H24 106.3 . . ?
C29 C24 P1 111.83(17) . . ?
C29 C24 H24 106.3 . . ?
C25 C24 P1 112.83(19) . . ?
C25 C24 H24 106.3 . . ?
C25 C24 C29 112.6(2) . . ?
P1 C12 H12B 107.2 . . ?
C17 C12 P1 112.50(17) . . ?
C17 C12 H12B 107.2 . . ?
C17 C12 C13 111.9(2) . . ?
C13 C12 P1 110.63(18) . . ?
C13 C12 H12B 107.2 . . ?
C3 C2 C1 120.34(19) . . ?
C3 C2 B5 117.9(2) . . ?
C3 C2 B4 119.2(2) . . ?
C3 C2 B10 119.3(2) . . ?
C3 C2 B6 118.8(2) . . ?
B5 C2 C1 60.89(14) . . ?
B5 C2 B10 113.84(19) . . ?
B4 C2 C1 60.28(14) . . ?
B4 C2 B5 112.02(19) . . ?
B4 C2 B10 62.64(16) . . ?
B10 C2 C1 111.15(18) . . ?
B6 C2 C1 111.28(18) . . ?
B6 C2 B5 62.66(16) . . ?
B6 C2 B4 113.44(19) . . ?
B6 C2 B10 62.51(16) . . ?
C24 C29 H29A 109.6 . . ?
C24 C29 H29B 109.6 . . ?
H29A C29 H29B 108.1 . . ?
C28 C29 C24 110.2(2) . . ?
C28 C29 H29A 109.6 . . ?
C28 C29 H29B 109.6 . . ?
P1 C18 H18B 107.8 . . ?
C19 C18 P1 110.36(17) . . ?
C19 C18 H18B 107.8 . . ?
C23 C18 P1 110.93(17) . . ?
C23 C18 H18B 107.8 . . ?
C23 C18 C19 111.9(2) . . ?
C8 C7 B1 127.7(3) . . ?
C8 C7 C11 112.1(3) . . ?
C11 C7 B1 120.2(3) . . ?
C2 C3 H3A 109.5 . . ?
C2 C3 H3B 109.5 . . ?
C2 C3 H3C 109.5 . . ?
H3A C3 H3B 109.5 . . ?
H3A C3 H3C 109.5 . . ?
H3B C3 H3C 109.5 . . ?
H20B C20 H20C 107.9 . . ?
C19 C20 H20B 109.2 . . ?
C19 C20 H20C 109.2 . . ?
C21 C20 H20B 109.2 . . ?
C21 C20 H20C 109.2 . . ?
C21 C20 C19 112.1(2) . . ?
C12 C17 H17B 109.7 . . ?
C12 C17 H17C 109.7 . . ?
C12 C17 C16 109.7(2) . . ?
H17B C17 H17C 108.2 . . ?
C16 C17 H17B 109.7 . . ?
C16 C17 H17C 109.7 . . ?
C18 C19 H19B 109.4 . . ?
C18 C19 H19C 109.4 . . ?
C20 C19 C18 111.3(2) . . ?
C20 C19 H19B 109.4 . . ?
C20 C19 H19C 109.4 . . ?
H19B C19 H19C 108.0 . . ?
C24 C25 H25A 109.5 . . ?
C24 C25 H25B 109.5 . . ?
H25A C25 H25B 108.1 . . ?
C26 C25 C24 110.7(2) . . ?
C26 C25 H25A 109.5 . . ?
C26 C25 H25B 109.5 . . ?
C18 C23 H23A 109.4 . . ?
C18 C23 H23B 109.4 . . ?
H23A C23 H23B 108.0 . . ?
C22 C23 C18 111.3(2) . . ?
C22 C23 H23A 109.4 . . ?
C22 C23 H23B 109.4 . . ?
C17 C16 H16B 109.3 . . ?
C17 C16 H16C 109.3 . . ?
H16B C16 H16C 108.0 . . ?
C15 C16 C17 111.5(2) . . ?
C15 C16 H16B 109.3 . . ?
C15 C16 H16C 109.3 . . ?
C20 C21 H21B 109.6 . . ?
C20 C21 H21C 109.6 . . ?
C20 C21 C22 110.4(2) . . ?
H21B C21 H21C 108.1 . . ?
C22 C21 H21B 109.6 . . ?
C22 C21 H21C 109.6 . . ?
C12 C13 H13B 109.8 . . ?
C12 C13 H13C 109.8 . . ?
C12 C13 C14 109.4(2) . . ?
H13B C13 H13C 108.2 . . ?
C14 C13 H13B 109.8 . . ?
C14 C13 H13C 109.8 . . ?
C23 C22 H22A 109.3 . . ?
C23 C22 H22B 109.3 . . ?
C21 C22 C23 111.5(2) . . ?
C21 C22 H22A 109.3 . . ?
C21 C22 H22B 109.3 . . ?
H22A C22 H22B 108.0 . . ?
C4 C5 B13 59.4(10) . . ?
C4 C5 B17 112.6(10) . . ?
B12 C5 C4 62.1(9) . . ?
B12 C5 B13 110.9(14) . . ?
B12 C5 B17 63.9(10) . . ?
B12 C5 B18 115.7(13) . . ?
B17 C5 B13 110.3(13) . . ?
B18 C5 C4 112.7(10) . . ?
B18 C5 B13 62.2(10) . . ?
B18 C5 B17 61.7(10) . . ?
C6 C5 C4 117.1(11) . . ?
C6 C5 B12 119.4(14) . . ?
C6 C5 B13 117.8(12) . . ?
C6 C5 B17 123.1(12) . . ?
C6 C5 B18 117.8(11) . . ?
F2 C8 C7 120.7(2) . . ?
F2 C8 C9 116.3(3) . . ?
C7 C8 C9 123.0(4) . . ?
C4 B12 H12 122.3 . . ?
C4 B12 B15 58.4(8) . . ?
C4 B12 B17 107.5(10) . . ?
C4 B12 B16 106.4(11) . . ?
C5 B12 C4 60.2(9) . . ?
C5 B12 H12 122.7 . . ?
C5 B12 B15 106.0(13) . . ?
C5 B12 B17 59.3(10) . . ?
C5 B12 B16 106.2(14) . . ?
B15 B12 H12 122.9 . . ?
B17 B12 H12 122.0 . . ?
B17 B12 B15 107.0(14) . . ?
B17 B12 B16 59.5(9) . . ?
B16 B12 H12 122.6 . . ?
B16 B12 B15 59.8(10) . . ?
C25 C26 H26A 109.2 . . ?
C25 C26 H26B 109.2 . . ?
H26A C26 H26B 107.9 . . ?
C27 C26 C25 112.1(2) . . ?
C27 C26 H26A 109.2 . . ?
C27 C26 H26B 109.2 . . ?
C16 C15 H15B 109.3 . . ?
C16 C15 H15C 109.3 . . ?
H15B C15 H15C 108.0 . . ?
C14 C15 C16 111.7(2) . . ?
C14 C15 H15B 109.3 . . ?
C14 C15 H15C 109.3 . . ?
C13 C14 H14B 109.4 . . ?
C13 C14 H14C 109.4 . . ?
C15 C14 C13 111.0(2) . . ?
C15 C14 H14B 109.4 . . ?
C15 C14 H14C 109.4 . . ?
H14B C14 H14C 108.0 . . ?
C29 C28 H28A 109.2 . . ?
C29 C28 H28B 109.2 . . ?
H28A C28 H28B 107.9 . . ?
C27 C28 C29 112.0(3) . . ?
C27 C28 H28A 109.2 . . ?
C27 C28 H28B 109.2 . . ?
C4 B1 C1 119.00(19) . . ?
C4 B1 H1 105.2 . . ?
C1 B1 H1 105.2 . . ?
C7 B1 C4 112.07(19) . . ?
C7 B1 C1 108.99(19) . . ?
C7 B1 H1 105.2 . . ?
C1 B3 H3 122.6 . . ?
C1 B3 B4 59.45(15) . . ?
C1 B3 B9 107.21(19) . . ?
C1 B3 B8 107.07(19) . . ?
C1 B3 B2 59.37(15) . . ?
B4 B3 H3 122.0 . . ?
B4 B3 B9 60.10(16) . . ?
B4 B3 B8 107.6(2) . . ?
B9 B3 H3 121.8 . . ?
B8 B3 H3 122.0 . . ?
B8 B3 B9 59.76(16) . . ?
B2 B3 H3 121.9 . . ?
B2 B3 B4 107.4(2) . . ?
B2 B3 B9 107.8(2) . . ?
B2 B3 B8 60.12(16) . . ?
C9 N1 C10 117.9(3) . . ?
C1 B5 H5 122.1 . . ?
C1 B5 B7 106.80(19) . . ?
C1 B5 B6 107.29(18) . . ?
C1 B5 B2 58.89(15) . . ?
C2 B5 C1 60.12(14) . . ?
C2 B5 H5 123.4 . . ?
C2 B5 B7 105.14(19) . . ?
C2 B5 B6 58.43(15) . . ?
C2 B5 B2 106.29(19) . . ?
B7 B5 H5 122.8 . . ?
B6 B5 H5 122.2 . . ?
B6 B5 B7 59.32(16) . . ?
B2 B5 H5 122.0 . . ?
B2 B5 B7 60.41(16) . . ?
B2 B5 B6 107.74(19) . . ?
C1 B4 B3 58.57(14) . . ?
C1 B4 H4 122.0 . . ?
C1 B4 B10 108.22(19) . . ?
C1 B4 B9 106.61(19) . . ?
C2 B4 C1 60.46(14) . . ?
C2 B4 B3 106.26(19) . . ?
C2 B4 H4 123.3 . . ?
C2 B4 B10 58.82(15) . . ?
C2 B4 B9 105.32(19) . . ?
B3 B4 H4 122.2 . . ?
B3 B4 B10 108.3(2) . . ?
B3 B4 B9 60.23(16) . . ?
B10 B4 H4 121.4 . . ?
B9 B4 H4 122.8 . . ?
B9 B4 B10 59.73(16) . . ?
F3 C11 C7 121.2(3) . . ?
F3 C11 C10 115.0(3) . . ?
C10 C11 C7 123.7(4) . . ?
C4 B15 B12 59.0(9) . . ?
C4 B15 H15 122.0 . . ?
C4 B15 B14 60.9(10) . . ?
C4 B15 B16 106.9(10) . . ?
C4 B15 B20 108.5(11) . . ?
B12 B15 H15 122.1 . . ?
B14 B15 B12 108.5(14) . . ?
B14 B15 H15 120.6 . . ?
B14 B15 B16 108.6(14) . . ?
B14 B15 B20 60.9(10) . . ?
B16 B15 B12 59.7(9) . . ?
B16 B15 H15 122.2 . . ?
B20 B15 B12 107.7(13) . . ?
B20 B15 H15 121.4 . . ?
B20 B15 B16 59.6(9) . . ?
B5 B7 H7 122.0 . . ?
B5 B7 B8 107.2(2) . . ?
B5 B7 B2 59.39(16) . . ?
B5 B7 B11 108.0(2) . . ?
B8 B7 H7 122.2 . . ?
B6 B7 B5 60.28(16) . . ?
B6 B7 H7 121.7 . . ?
B6 B7 B8 107.6(2) . . ?
B6 B7 B2 107.7(2) . . ?
B6 B7 B11 60.11(16) . . ?
B2 B7 H7 122.1 . . ?
B2 B7 B8 59.78(16) . . ?
B11 B7 H7 121.7 . . ?
B11 B7 B8 59.66(17) . . ?
B11 B7 B2 107.6(2) . . ?
C26 C27 C28 111.2(2) . . ?
C26 C27 H27A 109.4 . . ?
C26 C27 H27B 109.4 . . ?
C28 C27 H27A 109.4 . . ?
C28 C27 H27B 109.4 . . ?
H27A C27 H27B 108.0 . . ?
C2 B10 B4 58.54(15) . . ?
C2 B10 H10 124.4 . . ?
C2 B10 B9 105.38(19) . . ?
C2 B10 B6 58.40(15) . . ?
C2 B10 B11 105.2(2) . . ?
B4 B10 H10 122.0 . . ?
B9 B10 B4 60.09(16) . . ?
B9 B10 H10 122.1 . . ?
B9 B10 B6 107.6(2) . . ?
B9 B10 B11 60.19(17) . . ?
B6 B10 B4 106.80(19) . . ?
B6 B10 H10 122.2 . . ?
B6 B10 B11 59.83(16) . . ?
B11 B10 B4 107.8(2) . . ?
B11 B10 H10 122.1 . . ?
B3 B9 H9 121.7 . . ?
B4 B9 B3 59.67(15) . . ?
B4 B9 H9 122.0 . . ?
B4 B9 B11 107.79(19) . . ?
B10 B9 B3 108.23(19) . . ?
B10 B9 B4 60.18(16) . . ?
B10 B9 H9 121.5 . . ?
B10 B9 B8 108.1(2) . . ?
B10 B9 B11 60.05(17) . . ?
B8 B9 B3 60.12(16) . . ?
B8 B9 B4 107.59(19) . . ?
B8 B9 H9 121.8 . . ?
B8 B9 B11 59.84(17) . . ?
B11 B9 B3 108.0(2) . . ?
B11 B9 H9 121.8 . . ?
C4 B14 H14 123.9 . . ?
C4 B14 B19 105.0(12) . . ?
C4 B14 B20 105.5(11) . . ?
B15 B14 C4 58.3(9) . . ?
B15 B14 H14 123.2 . . ?
B15 B14 B19 105.4(14) . . ?
B15 B14 B20 59.6(11) . . ?
B13 B14 C4 58.7(11) . . ?
B13 B14 B15 105.8(15) . . ?
B13 B14 H14 122.3 . . ?
B13 B14 B19 59.9(12) . . ?
B13 B14 B20 106.9(15) . . ?
B19 B14 H14 123.3 . . ?
B20 B14 H14 122.6 . . ?
B20 B14 B19 58.7(11) . . ?
B3 B8 B7 107.69(19) . . ?
B3 B8 H8 121.8 . . ?
B7 B8 H8 121.9 . . ?
B9 B8 B3 60.12(16) . . ?
B9 B8 B7 107.9(2) . . ?
B9 B8 H8 121.7 . . ?
B9 B8 B2 107.68(19) . . ?
B2 B8 B3 59.57(15) . . ?
B2 B8 B7 59.96(16) . . ?
B2 B8 H8 122.0 . . ?
B11 B8 B3 108.3(2) . . ?
B11 B8 B7 59.94(17) . . ?
B11 B8 B9 60.24(17) . . ?
B11 B8 H8 121.5 . . ?
B11 B8 B2 108.0(2) . . ?
C2 B6 B5 58.91(15) . . ?
C2 B6 B7 106.37(19) . . ?
C2 B6 B10 59.09(15) . . ?
C2 B6 H6 123.8 . . ?
C2 B6 B11 106.0(2) . . ?
B5 B6 H6 121.5 . . ?
B7 B6 B5 60.40(16) . . ?
B7 B6 B10 108.9(2) . . ?
B7 B6 H6 121.4 . . ?
B7 B6 B11 60.52(17) . . ?
B10 B6 B5 108.01(19) . . ?
B10 B6 H6 121.4 . . ?
B11 B6 B5 108.5(2) . . ?
B11 B6 B10 60.21(17) . . ?
B11 B6 H6 121.8 . . ?
C4 B13 C5 59.0(10) . . ?
C4 B13 B14 62.1(10) . . ?
C4 B13 H13 121.3 . . ?
C4 B13 B18 107.7(10) . . ?
C4 B13 B19 109.3(12) . . ?
C5 B13 H13 125.0 . . ?
C5 B13 B18 56.8(9) . . ?
C5 B13 B19 104.8(14) . . ?
B14 B13 C5 108.6(15) . . ?
B14 B13 H13 118.1 . . ?
B14 B13 B18 113.2(14) . . ?
B14 B13 B19 62.2(12) . . ?
B18 B13 H13 120.6 . . ?
B19 B13 H13 121.4 . . ?
B19 B13 B18 61.9(11) . . ?
C5 B17 B12 56.9(9) . . ?
C5 B17 H17 125.4 . . ?
C5 B17 B18 58.3(9) . . ?
C5 B17 B16 104.9(10) . . ?
C5 B17 B21 106.9(10) . . ?
B12 B17 H17 122.6 . . ?
B18 B17 B12 107.0(10) . . ?
B18 B17 H17 120.3 . . ?
B18 B17 B16 111.3(12) . . ?
B18 B17 B21 62.8(9) . . ?
B16 B17 B12 60.3(9) . . ?
B16 B17 H17 120.8 . . ?
B21 B17 B12 109.6(10) . . ?
B21 B17 H17 119.7 . . ?
B21 B17 B16 61.9(10) . . ?
C1 B2 B3 58.70(14) . . ?
C1 B2 B5 60.03(15) . . ?
C1 B2 B7 107.52(19) . . ?
C1 B2 B8 106.70(19) . . ?
C1 B2 H2 122.8 . . ?
B3 B2 B7 108.5(2) . . ?
B3 B2 B8 60.31(16) . . ?
B3 B2 H2 121.8 . . ?
B5 B2 B3 107.8(2) . . ?
B5 B2 B7 60.20(16) . . ?
B5 B2 B8 108.2(2) . . ?
B5 B2 H2 121.5 . . ?
B7 B2 H2 121.4 . . ?
B8 B2 B7 60.27(16) . . ?
B8 B2 H2 121.8 . . ?
B7 B11 B9 108.0(2) . . ?
B7 B11 H11 121.7 . . ?
B10 B11 B7 107.76(19) . . ?
B10 B11 B9 59.76(17) . . ?
B10 B11 H11 121.8 . . ?
B9 B11 H11 121.9 . . ?
B8 B11 B7 60.40(17) . . ?
B8 B11 B10 107.9(2) . . ?
B8 B11 B9 59.92(17) . . ?
B8 B11 H11 121.7 . . ?
B6 B11 B7 59.37(16) . . ?
B6 B11 B10 59.96(16) . . ?
B6 B11 B9 107.4(2) . . ?
B6 B11 B8 107.6(2) . . ?
B6 B11 H11 122.3 . . ?
F4 C10 N1 116.9(3) . . ?
F4 C10 C11 121.8(4) . . ?
N1 C10 C11 121.3(4) . . ?
F5 C9 C8 120.4(4) . . ?
F5 C9 N1 117.7(3) . . ?
N1 C9 C8 121.9(4) . . ?
C5 B18 B13 60.9(9) . . ?
C5 B18 B17 60.0(9) . . ?
C5 B18 H18 122.1 . . ?
C5 B18 B19 105.4(13) . . ?
C5 B18 B21 105.1(9) . . ?
B13 B18 H18 122.1 . . ?
B13 B18 B19 58.6(11) . . ?
B13 B18 B21 103.7(10) . . ?
B17 B18 B13 107.9(11) . . ?
B17 B18 H18 122.4 . . ?
B17 B18 B19 103.8(12) . . ?
B17 B18 B21 58.9(9) . . ?
B19 B18 H18 125.1 . . ?
B19 B18 B21 55.7(10) . . ?
B21 B18 H18 125.1 . . ?
B12 B16 B15 60.6(9) . . ?
B12 B16 H16 121.5 . . ?
B12 B16 B21 106.9(10) . . ?
B15 B16 H16 121.6 . . ?
B15 B16 B21 107.4(11) . . ?
B17 B16 B12 60.2(9) . . ?
B17 B16 B15 108.2(11) . . ?
B17 B16 H16 122.1 . . ?
B17 B16 B21 58.5(10) . . ?
B20 B16 B12 108.6(12) . . ?
B20 B16 B15 59.8(10) . . ?
B20 B16 B17 107.9(14) . . ?
B20 B16 H16 121.3 . . ?
B20 B16 B21 60.5(11) . . ?
B21 B16 H16 122.7 . . ?
B14 B19 B18 107.9(14) . . ?
B14 B19 H19 121.6 . . ?
B13 B19 B14 58.0(10) . . ?
B13 B19 B18 59.5(11) . . ?
B13 B19 H19 123.4 . . ?
B13 B19 B20 106.9(14) . . ?
B18 B19 H19 120.7 . . ?
B20 B19 B14 60.6(11) . . ?
B20 B19 B18 110.9(15) . . ?
B20 B19 H19 120.5 . . ?
B21 B19 B14 111.6(13) . . ?
B21 B19 B13 109.6(13) . . ?
B21 B19 B18 62.2(12) . . ?
B21 B19 H19 118.4 . . ?
B21 B19 B20 62.7(13) . . ?
B15 B20 B14 59.5(9) . . ?
B15 B20 H20 121.6 . . ?
B15 B20 B21 108.2(11) . . ?
B14 B20 H20 121.6 . . ?
B14 B20 B21 107.0(12) . . ?
B16 B20 B15 60.5(10) . . ?
B16 B20 B14 108.2(12) . . ?
B16 B20 H20 121.6 . . ?
B16 B20 B21 60.8(10) . . ?
B19 B20 B15 106.9(13) . . ?
B19 B20 B14 60.7(11) . . ?
B19 B20 B16 105.9(16) . . ?
B19 B20 H20 123.6 . . ?
B19 B20 B21 56.9(13) . . ?
B21 B20 H20 122.5 . . ?
B17 B21 B18 58.3(10) . . ?
B17 B21 B16 59.6(9) . . ?
B17 B21 B20 107.4(9) . . ?
B17 B21 H21 122.4 . . ?
B18 B21 H21 121.7 . . ?
B16 B21 B18 106.0(9) . . ?
B16 B21 H21 123.4 . . ?
B19 B21 B17 108.4(11) . . ?
B19 B21 B18 62.1(12) . . ?
B19 B21 B16 107.0(11) . . ?
B19 B21 B20 60.4(12) . . ?
B19 B21 H21 120.8 . . ?
B20 B21 B18 109.0(9) . . ?
B20 B21 B16 58.7(10) . . ?
B20 B21 H21 121.6 . . ?
C5 C6 H6A 109.5 . . ?
C5 C6 H6B 109.5 . . ?
C5 C6 H6C 109.5 . . ?
H6A C6 H6B 109.5 . . ?
H6A C6 H6C 109.5 . . ?
H6B C6 H6C 109.5 . . ?
H6AA C6A H6AB 109.5 . . ?
H6AA C6A H6AC 109.5 . . ?
H6AB C6A H6AC 109.5 . . ?
C5A C6A H6AA 109.5 . . ?
C5A C6A H6AB 109.5 . . ?
C5A C6A H6AC 109.5 . . ?
C4 C5A B13A 60.2(9) . . ?
C6A C5A C4 121.8(10) . . ?
C6A C5A B12A 122.1(11) . . ?
C6A C5A B17A 120.0(11) . . ?
C6A C5A B18A 114.0(12) . . ?
C6A C5A B13A 117.1(13) . . ?
B12A C5A C4 61.0(8) . . ?
B12A C5A B17A 63.6(10) . . ?
B12A C5A B18A 115.8(13) . . ?
B12A C5A B13A 111.4(12) . . ?
B17A C5A C4 111.7(9) . . ?
B17A C5A B18A 62.7(9) . . ?
B17A C5A B13A 111.5(12) . . ?
B18A C5A C4 112.0(10) . . ?
B18A C5A B13A 61.8(10) . . ?
C4 B12A H12A 122.8 . . ?
C4 B12A B17A 107.9(9) . . ?
C4 B12A B15A 56.7(8) . . ?
C4 B12A B16A 104.7(9) . . ?
C5A B12A C4 61.4(8) . . ?
C5A B12A H12A 123.0 . . ?
C5A B12A B17A 58.4(9) . . ?
C5A B12A B15A 105.4(13) . . ?
C5A B12A B16A 105.3(12) . . ?
B17A B12A H12A 121.4 . . ?
B17A B12A B15A 107.4(12) . . ?
B17A B12A B16A 60.3(9) . . ?
B15A B12A H12A 123.5 . . ?
B15A B12A B16A 59.3(10) . . ?
B16A B12A H12A 123.3 . . ?
C5A B17A B12A 57.9(8) . . ?
C5A B17A H17A 124.4 . . ?
C5A B17A B18A 58.9(9) . . ?
C5A B17A B21A 107.3(9) . . ?
C5A B17A B16A 105.1(11) . . ?
B12A B17A H17A 121.7 . . ?
B12A B17A B16A 60.5(9) . . ?
B18A B17A B12A 107.9(11) . . ?
B18A B17A H17A 120.6 . . ?
B18A B17A B16A 109.2(12) . . ?
B21A B17A B12A 109.3(8) . . ?
B21A B17A H17A 120.5 . . ?
B21A B17A B18A 62.3(10) . . ?
B21A B17A B16A 60.0(10) . . ?
B16A B17A H17A 122.1 . . ?
C5A B18A B17A 58.3(9) . . ?
C5A B18A H18A 123.1 . . ?
C5A B18A B13A 60.6(9) . . ?
C5A B18A B19A 106.1(12) . . ?
C5A B18A B21A 103.8(10) . . ?
B17A B18A H18A 123.4 . . ?
B17A B18A B13A 107.2(11) . . ?
B17A B18A B19A 104.0(12) . . ?
B17A B18A B21A 58.5(9) . . ?
B13A B18A H18A 121.3 . . ?
B13A B18A B19A 60.5(10) . . ?
B13A B18A B21A 105.2(11) . . ?
B19A B18A H18A 123.8 . . ?
B19A B18A B21A 56.3(10) . . ?
B21A B18A H18A 125.0 . . ?
C4 B13A B18A 108.1(10) . . ?
C4 B13A H13A 121.7 . . ?
C4 B13A B19A 107.3(12) . . ?
C5A B13A C4 59.7(9) . . ?
C5A B13A B18A 57.6(9) . . ?
C5A B13A H13A 124.5 . . ?
C5A B13A B19A 103.4(13) . . ?
B18A B13A H13A 120.8 . . ?
B18A B13A B19A 60.0(10) . . ?
B14A B13A C4 61.0(11) . . ?
B14A B13A C5A 108.7(15) . . ?
B14A B13A B18A 112.4(16) . . ?
B14A B13A H13A 118.4 . . ?
B14A B13A B19A 62.1(12) . . ?
B19A B13A H13A 123.2 . . ?
C4 B15A B12A 60.2(8) . . ?
C4 B15A H15A 120.9 . . ?
C4 B15A B14A 60.3(11) . . ?
C4 B15A B16A 108.7(9) . . ?
C4 B15A B20A 109.7(12) . . ?
B12A B15A H15A 121.1 . . ?
B12A B15A B14A 108.4(13) . . ?
B14A B15A H15A 121.7 . . ?
B16A B15A B12A 60.8(10) . . ?
B16A B15A H15A 121.8 . . ?
B16A B15A B14A 107.7(14) . . ?
B20A B15A B12A 109.3(12) . . ?
B20A B15A H15A 120.8 . . ?
B20A B15A B14A 60.6(12) . . ?
B20A B15A B16A 59.7(11) . . ?
C4 B14A B15A 56.1(9) . . ?
C4 B14A H14A 123.5 . . ?
C4 B14A B19A 107.1(12) . . ?
C4 B14A B20A 104.6(12) . . ?
B13A B14A C4 61.2(11) . . ?
B13A B14A B15A 106.0(15) . . ?
B13A B14A H14A 120.1 . . ?
B13A B14A B19A 61.6(11) . . ?
B13A B14A B20A 109.0(15) . . ?
B15A B14A H14A 125.1 . . ?
B19A B14A B15A 104.3(14) . . ?
B19A B14A H14A 122.5 . . ?
B19A B14A B20A 58.9(11) . . ?
B20A B14A B15A 58.6(11) . . ?
B20A B14A H14A 122.7 . . ?
B18A B19A B13A 59.5(10) . . ?
B18A B19A B14A 107.2(13) . . ?
B18A B19A H19A 120.0 . . ?
B13A B19A B14A 56.3(9) . . ?
B13A B19A H19A 124.5 . . ?
B14A B19A H19A 122.5 . . ?
B21A B19A B18A 62.9(11) . . ?
B21A B19A B13A 109.5(11) . . ?
B21A B19A B14A 112.0(12) . . ?
B21A B19A H19A 117.5 . . ?
B21A B19A B20A 64.1(13) . . ?
B20A B19A B18A 112.8(15) . . ?
B20A B19A B13A 106.2(14) . . ?
B20A B19A B14A 60.7(11) . . ?
B20A B19A H19A 119.5 . . ?
B17A B21A B18A 59.2(9) . . ?
B17A B21A H21A 121.3 . . ?
B17A B21A B16A 61.4(10) . . ?
B17A B21A B20A 107.8(10) . . ?
B18A B21A H21A 121.6 . . ?
B18A B21A B20A 107.9(10) . . ?
B19A B21A B17A 108.3(10) . . ?
B19A B21A B18A 60.8(10) . . ?
B19A B21A H21A 121.7 . . ?
B19A B21A B16A 106.8(11) . . ?
B19A B21A B20A 59.8(12) . . ?
B16A B21A B18A 107.9(10) . . ?
B16A B21A H21A 122.3 . . ?
B16A B21A B20A 58.2(12) . . ?
B20A B21A H21A 122.4 . . ?
B12A B16A H16A 122.2 . . ?
B17A B16A B12A 59.2(9) . . ?
B17A B16A H16A 122.6 . . ?
B15A B16A B12A 60.0(9) . . ?
B15A B16A B17A 107.1(12) . . ?
B15A B16A B21A 109.1(12) . . ?
B15A B16A H16A 121.9 . . ?
B21A B16A B12A 107.1(11) . . ?
B21A B16A B17A 58.6(10) . . ?
B21A B16A H16A 121.2 . . ?
B20A B16A B12A 109.0(13) . . ?
B20A B16A B17A 109.3(15) . . ?
B20A B16A B15A 60.0(11) . . ?
B20A B16A B21A 62.9(12) . . ?
B20A B16A H16A 119.8 . . ?
B15A B20A B14A 60.7(10) . . ?
B15A B20A B19A 107.1(14) . . ?
B15A B20A B21A 106.2(11) . . ?
B15A B20A H20A 121.4 . . ?
B14A B20A B21A 105.5(12) . . ?
B14A B20A H20A 121.3 . . ?
B19A B20A B14A 60.5(11) . . ?
B19A B20A B21A 56.1(12) . . ?
B19A B20A H20A 124.0 . . ?
B21A B20A H20A 124.5 . . ?
B16A B20A B15A 60.3(11) . . ?
B16A B20A B14A 108.3(14) . . ?
B16A B20A B19A 104.3(16) . . ?
B16A B20A B21A 58.9(12) . . ?
B16A B20A H20A 122.5 . . ?

loop_
_geom_bond_atom_site_label_1
_geom_bond_atom_site_label_2
_geom_bond_distance
_geom_bond_site_symmetry_2
_geom_bond_publ_flag
P1 F1 1.5550(16) . ?
P1 C24 1.800(2) . ?
P1 C12 1.796(2) . ?
P1 C18 1.792(2) . ?
F2 C8 1.346(4) . ?
F3 C11 1.347(4) . ?
F5 C9 1.297(5) . ?
F4 C10 1.297(5) . ?
C4 C5 1.707(18) . ?
C4 B12 1.738(15) . ?
C4 B1 1.668(3) . ?
C4 B15 1.727(18) . ?
C4 B14 1.773(18) . ?
C4 B13 1.71(2) . ?
C4 C5A 1.741(16) . ?
C4 B12A 1.735(15) . ?
C4 B13A 1.751(19) . ?
C4 B15A 1.671(18) . ?
C4 B14A 1.75(2) . ?
C1 C2 1.729(3) . ?
C1 B1 1.675(3) . ?
C1 B3 1.710(3) . ?
C1 B5 1.742(3) . ?
C1 B4 1.725(3) . ?
C1 B2 1.722(4) . ?
C24 H24 1.0000 . ?
C24 C29 1.534(4) . ?
C24 C25 1.524(4) . ?
C12 H12B 1.0000 . ?
C12 C17 1.533(4) . ?
C12 C13 1.534(3) . ?
C2 C3 1.507(3) . ?
C2 B5 1.709(4) . ?
C2 B4 1.708(4) . ?
C2 B10 1.713(4) . ?
C2 B6 1.700(4) . ?
C29 H29A 0.9900 . ?
C29 H29B 0.9900 . ?
C29 C28 1.526(4) . ?
C18 H18B 1.0000 . ?
C18 C19 1.547(3) . ?
C18 C23 1.544(3) . ?
C7 C8 1.384(4) . ?
C7 B1 1.642(4) . ?
C7 C11 1.392(4) . ?
C3 H3A 0.9800 . ?
C3 H3B 0.9800 . ?
C3 H3C 0.9800 . ?
C20 H20B 0.9900 . ?
C20 H20C 0.9900 . ?
C20 C19 1.522(3) . ?
C20 C21 1.520(4) . ?
C17 H17B 0.9900 . ?
C17 H17C 0.9900 . ?
C17 C16 1.534(4) . ?
C19 H19B 0.9900 . ?
C19 H19C 0.9900 . ?
C25 H25A 0.9900 . ?
C25 H25B 0.9900 . ?
C25 C26 1.518(4) . ?
C23 H23A 0.9900 . ?
C23 H23B 0.9900 . ?
C23 C22 1.525(4) . ?
C16 H16B 0.9900 . ?
C16 H16C 0.9900 . ?
C16 C15 1.521(4) . ?
C21 H21B 0.9900 . ?
C21 H21C 0.9900 . ?
C21 C22 1.521(4) . ?
C13 H13B 0.9900 . ?
C13 H13C 0.9900 . ?
C13 C14 1.536(4) . ?
C22 H22A 0.9900 . ?
C22 H22B 0.9900 . ?
C5 B12 1.66(2) . ?
C5 B13 1.75(2) . ?
C5 B17 1.71(2) . ?
C5 B18 1.68(2) . ?
C5 C6 1.467(14) . ?
C8 C9 1.389(4) . ?
B12 H12 1.1200 . ?
B12 B15 1.80(2) . ?
B12 B17 1.78(2) . ?
B12 B16 1.78(2) . ?
C26 H26A 0.9900 . ?
C26 H26B 0.9900 . ?
C26 C27 1.516(5) . ?
C15 H15B 0.9900 . ?
C15 H15C 0.9900 . ?
C15 C14 1.519(5) . ?
C14 H14B 0.9900 . ?
C14 H14C 0.9900 . ?
C28 H28A 0.9900 . ?
C28 H28B 0.9900 . ?
C28 C27 1.516(5) . ?
B1 H1 1.0000 . ?
B3 H3 1.1200 . ?
B3 B4 1.769(4) . ?
B3 B9 1.779(4) . ?
B3 B8 1.779(4) . ?
B3 B2 1.765(4) . ?
N1 C10 1.328(6) . ?
N1 C9 1.326(6) . ?
B5 H5 1.1200 . ?
B5 B7 1.775(4) . ?
B5 B6 1.773(4) . ?
B5 B2 1.760(4) . ?
B4 H4 1.1200 . ?
B4 B10 1.778(4) . ?
B4 B9 1.776(4) . ?
C11 C10 1.382(5) . ?
B15 H15 1.1200 . ?
B15 B14 1.77(3) . ?
B15 B16 1.79(2) . ?
B15 B20 1.77(3) . ?
B7 H7 1.1200 . ?
B7 B8 1.784(4) . ?
B7 B6 1.755(4) . ?
B7 B2 1.778(4) . ?
B7 B11 1.776(4) . ?
C27 H27A 0.9900 . ?
C27 H27B 0.9900 . ?
B10 H10 1.1200 . ?
B10 B9 1.770(4) . ?
B10 B6 1.771(4) . ?
B10 B11 1.775(4) . ?
B9 H9 1.1200 . ?
B9 B8 1.772(4) . ?
B9 B11 1.778(4) . ?
B14 H14 1.1200 . ?
B14 B13 1.72(3) . ?
B14 B19 1.80(3) . ?
B14 B20 1.80(2) . ?
B8 H8 1.1200 . ?
B8 B2 1.775(4) . ?
B8 B11 1.771(4) . ?
B6 H6 1.1200 . ?
B6 B11 1.768(4) . ?
B13 H13 1.1200 . ?
B13 B18 1.77(2) . ?
B13 B19 1.76(3) . ?
B17 H17 1.1200 . ?
B17 B18 1.74(2) . ?
B17 B16 1.77(2) . ?
B17 B21 1.75(2) . ?
B2 H2 1.1200 . ?
B11 H11 1.1200 . ?
B18 H18 1.1200 . ?
B18 B19 1.82(3) . ?
B18 B21 1.817(19) . ?
B16 H16 1.1200 . ?
B16 B20 1.77(2) . ?
B16 B21 1.81(2) . ?
B19 H19 1.1200 . ?
B19 B20 1.76(3) . ?
B19 B21 1.70(3) . ?
B20 H20 1.1200 . ?
B20 B21 1.80(2) . ?
B21 H21 1.1200 . ?
C6 H6A 0.9800 . ?
C6 H6B 0.9800 . ?
C6 H6C 0.9800 . ?
C6A H6AA 0.9800 . ?
C6A H6AB 0.9800 . ?
C6A H6AC 0.9800 . ?
C6A C5A 1.476(13) . ?
C5A B12A 1.68(2) . ?
C5A B17A 1.69(2) . ?
C5A B18A 1.70(2) . ?
C5A B13A 1.75(2) . ?
B12A H12A 1.1200 . ?
B12A B17A 1.77(2) . ?
B12A B15A 1.782(19) . ?
B12A B16A 1.80(2) . ?
B17A H17A 1.1200 . ?
B17A B18A 1.76(2) . ?
B17A B21A 1.74(2) . ?
B17A B16A 1.79(2) . ?
B18A H18A 1.1200 . ?
B18A B13A 1.77(2) . ?
B18A B19A 1.78(3) . ?
B18A B21A 1.81(2) . ?
B13A H13A 1.1200 . ?
B13A B14A 1.69(2) . ?
B13A B19A 1.79(3) . ?
B15A H15A 1.1200 . ?
B15A B14A 1.80(3) . ?
B15A B16A 1.77(2) . ?
B15A B20A 1.76(3) . ?
B14A H14A 1.1200 . ?
B14A B19A 1.80(3) . ?
B14A B20A 1.80(3) . ?
B19A H19A 1.1200 . ?
B19A B21A 1.70(2) . ?
B19A B20A 1.77(3) . ?
B21A H21A 1.1200 . ?
B21A B16A 1.77(2) . ?
B21A B20A 1.84(2) . ?
B16A H16A 1.1200 . ?
B16A B20A 1.76(3) . ?
B20A H20A 1.1200 . ?

loop_
_geom_torsion_atom_site_label_1
_geom_torsion_atom_site_label_2
_geom_torsion_atom_site_label_3
_geom_torsion_atom_site_label_4
_geom_torsion
_geom_torsion_site_symmetry_1
_geom_torsion_site_symmetry_2
_geom_torsion_site_symmetry_3
_geom_torsion_site_symmetry_4
_geom_torsion_publ_flag
P1 C24 C29 C28 -177.7(2) . . . . ?
P1 C24 C25 C26 178.1(2) . . . . ?
P1 C12 C17 C16 -177.91(19) . . . . ?
P1 C12 C13 C14 176.03(19) . . . . ?
P1 C18 C19 C20 -175.66(19) . . . . ?
P1 C18 C23 C22 175.9(2) . . . . ?
F1 P1 C24 C29 -153.49(17) . . . . ?
F1 P1 C24 C25 -25.3(2) . . . . ?
F1 P1 C12 C17 -169.94(17) . . . . ?
F1 P1 C12 C13 -44.0(2) . . . . ?
F1 P1 C18 C19 54.17(19) . . . . ?
F1 P1 C18 C23 -70.4(2) . . . . ?
F2 C8 C9 F5 0.5(4) . . . . ?
F2 C8 C9 N1 180.0(3) . . . . ?
F3 C11 C10 F4 -0.5(4) . . . . ?
F3 C11 C10 N1 178.9(3) . . . . ?
C4 C5 B12 B15 37.5(11) . . . . ?
C4 C5 B12 B17 138.1(10) . . . . ?
C4 C5 B12 B16 100.0(10) . . . . ?
C4 C5 B13 B14 -38.8(13) . . . . ?
C4 C5 B13 B18 -144.9(9) . . . . ?
C4 C5 B13 B19 -103.9(13) . . . . ?
C4 C5 B17 B12 -39.8(11) . . . . ?
C4 C5 B17 B18 104.5(11) . . . . ?
C4 C5 B17 B16 -1.6(16) . . . . ?
C4 C5 B17 B21 63.0(14) . . . . ?
C4 C5 B18 B13 32.4(10) . . . . ?
C4 C5 B18 B17 -104.3(11) . . . . ?
C4 C5 B18 B19 -7.1(15) . . . . ?
C4 C5 B18 B21 -65.1(13) . . . . ?
C4 B12 B15 B14 36.9(11) . . . . ?
C4 B12 B15 B16 138.1(11) . . . . ?
C4 B12 B15 B20 101.4(12) . . . . ?
C4 B12 B17 C5 37.5(11) . . . . ?
C4 B12 B17 B18 6.2(15) . . . . ?
C4 B12 B17 B16 -99.1(12) . . . . ?
C4 B12 B17 B21 -60.4(15) . . . . ?
C4 B12 B16 B15 -36.4(10) . . . . ?
C4 B12 B16 B17 101.0(11) . . . . ?
C4 B12 B16 B20 0.6(16) . . . . ?
C4 B12 B16 B21 64.4(13) . . . . ?
C4 B15 B14 B13 36.0(12) . . . . ?
C4 B15 B14 B19 98.4(13) . . . . ?
C4 B15 B14 B20 136.5(11) . . . . ?
C4 B15 B16 B12 36.8(11) . . . . ?
C4 B15 B16 B17 -1.4(16) . . . . ?
C4 B15 B16 B20 -101.9(12) . . . . ?
C4 B15 B16 B21 -63.2(13) . . . . ?
C4 B15 B20 B14 -39.3(12) . . . . ?
C4 B15 B20 B16 99.2(11) . . . . ?
C4 B15 B20 B19 0.1(17) . . . . ?
C4 B15 B20 B21 60.0(14) . . . . ?
C4 B14 B13 C5 37.4(12) . . . . ?
C4 B14 B13 B18 98.5(12) . . . . ?
C4 B14 B13 B19 134.7(11) . . . . ?
C4 B14 B19 B13 -39.0(12) . . . . ?
C4 B14 B19 B18 -5.1(17) . . . . ?
C4 B14 B19 B20 99.2(12) . . . . ?
C4 B14 B19 B21 61.3(17) . . . . ?
C4 B14 B20 B15 37.4(11) . . . . ?
C4 B14 B20 B16 0.0(17) . . . . ?
C4 B14 B20 B19 -98.4(13) . . . . ?
C4 B14 B20 B21 -64.1(15) . . . . ?
C4 B13 B18 C5 -31.1(10) . . . . ?
C4 B13 B18 B17 7.4(14) . . . . ?
C4 B13 B18 B19 102.9(12) . . . . ?
C4 B13 B18 B21 68.7(12) . . . . ?
C4 B13 B19 B14 41.7(12) . . . . ?
C4 B13 B19 B18 -100.3(11) . . . . ?
C4 B13 B19 B20 4.4(19) . . . . ?
C4 B13 B19 B21 -62.0(17) . . . . ?
C4 C5A B12A B17A 138.3(8) . . . . ?
C4 C5A B12A B15A 37.0(10) . . . . ?
C4 C5A B12A B16A 98.7(10) . . . . ?
C4 C5A B17A B12A -38.8(9) . . . . ?
C4 C5A B17A B18A 104.5(11) . . . . ?
C4 C5A B17A B21A 63.5(13) . . . . ?
C4 C5A B17A B16A 0.8(15) . . . . ?
C4 C5A B18A B17A -103.8(10) . . . . ?
C4 C5A B18A B13A 34.3(11) . . . . ?
C4 C5A B18A B19A -7.1(16) . . . . ?
C4 C5A B18A B21A -65.5(13) . . . . ?
C4 C5A B13A B18A -142.9(11) . . . . ?
C4 C5A B13A B14A -37.8(13) . . . . ?
C4 C5A B13A B19A -102.4(11) . . . . ?
C4 B12A B17A C5A 37.9(9) . . . . ?
C4 B12A B17A B18A 5.3(12) . . . . ?
C4 B12A B17A B21A -60.9(12) . . . . ?
C4 B12A B17A B16A -97.1(10) . . . . ?
C4 B12A B15A B14A 37.7(12) . . . . ?
C4 B12A B15A B16A 138.1(11) . . . . ?
C4 B12A B15A B20A 102.2(13) . . . . ?
C4 B12A B16A B17A 102.5(10) . . . . ?
C4 B12A B16A B15A -35.2(10) . . . . ?
C4 B12A B16A B21A 67.3(13) . . . . ?
C4 B12A B16A B20A 0.8(15) . . . . ?
C4 B13A B14A B15A -34.9(12) . . . . ?
C4 B13A B14A B19A -132.8(10) . . . . ?
C4 B13A B14A B20A -96.6(13) . . . . ?
C4 B13A B19A B18A -101.3(10) . . . . ?
C4 B13A B19A B14A 42.3(11) . . . . ?
C4 B13A B19A B21A -61.7(14) . . . . ?
C4 B13A B19A B20A 6.0(16) . . . . ?
C4 B15A B14A B13A 37.1(13) . . . . ?
C4 B15A B14A B19A 101.2(12) . . . . ?
C4 B15A B14A B20A 139.9(10) . . . . ?
C4 B15A B16A B12A 37.7(11) . . . . ?
C4 B15A B16A B17A 0.5(18) . . . . ?
C4 B15A B16A B21A -61.5(16) . . . . ?
C4 B15A B16A B20A -102.3(13) . . . . ?
C4 B15A B20A B14A -36.5(12) . . . . ?
C4 B15A B20A B19A 3.7(17) . . . . ?
C4 B15A B20A B21A 62.4(15) . . . . ?
C4 B15A B20A B16A 100.7(10) . . . . ?
C4 B14A B19A B18A -9.9(16) . . . . ?
C4 B14A B19A B13A -42.3(11) . . . . ?
C4 B14A B19A B21A 57.1(16) . . . . ?
C4 B14A B19A B20A 97.1(12) . . . . ?
C4 B14A B20A B15A 33.6(10) . . . . ?
C4 B14A B20A B19A -101.4(12) . . . . ?
C4 B14A B20A B21A -66.7(15) . . . . ?
C4 B14A B20A B16A -4.9(17) . . . . ?
C1 C2 B5 B7 100.94(19) . . . . ?
C1 C2 B5 B6 139.06(19) . . . . ?
C1 C2 B5 B2 37.93(17) . . . . ?
C1 C2 B4 B3 -37.85(16) . . . . ?
C1 C2 B4 B10 -139.7(2) . . . . ?
C1 C2 B4 B9 -100.7(2) . . . . ?
C1 C2 B10 B4 37.00(18) . . . . ?
C1 C2 B10 B9 -2.2(3) . . . . ?
C1 C2 B10 B6 -103.7(2) . . . . ?
C1 C2 B10 B11 -64.9(2) . . . . ?
C1 C2 B6 B5 -37.91(17) . . . . ?
C1 C2 B6 B7 1.0(2) . . . . ?
C1 C2 B6 B10 103.5(2) . . . . ?
C1 C2 B6 B11 64.3(2) . . . . ?
C1 B3 B4 C2 38.72(16) . . . . ?
C1 B3 B4 B10 100.6(2) . . . . ?
C1 B3 B4 B9 137.4(2) . . . . ?
C1 B3 B9 B4 -37.64(18) . . . . ?
C1 B3 B9 B10 -0.7(3) . . . . ?
C1 B3 B9 B8 100.1(2) . . . . ?
C1 B3 B9 B11 62.8(2) . . . . ?
C1 B3 B8 B7 0.5(3) . . . . ?
C1 B3 B8 B9 -100.3(2) . . . . ?
C1 B3 B8 B2 37.71(18) . . . . ?
C1 B3 B8 B11 -62.8(2) . . . . ?
C1 B3 B2 B5 -35.95(17) . . . . ?
C1 B3 B2 B7 -99.7(2) . . . . ?
C1 B3 B2 B8 -137.2(2) . . . . ?
C1 B5 B7 B8 -0.3(3) . . . . ?
C1 B5 B7 B6 100.5(2) . . . . ?
C1 B5 B7 B2 -37.63(17) . . . . ?
C1 B5 B7 B11 62.6(2) . . . . ?
C1 B5 B6 C2 36.52(17) . . . . ?
C1 B5 B6 B7 -99.6(2) . . . . ?
C1 B5 B6 B10 2.3(3) . . . . ?
C1 B5 B6 B11 -61.5(2) . . . . ?
C1 B5 B2 B3 35.39(17) . . . . ?
C1 B5 B2 B7 136.95(19) . . . . ?
C1 B5 B2 B8 99.2(2) . . . . ?
C1 B4 B10 C2 -36.30(18) . . . . ?
C1 B4 B10 B9 99.0(2) . . . . ?
C1 B4 B10 B6 -2.0(3) . . . . ?
C1 B4 B10 B11 60.9(2) . . . . ?
C1 B4 B9 B3 37.10(17) . . . . ?
C1 B4 B9 B10 -101.7(2) . . . . ?
C1 B4 B9 B8 -0.6(3) . . . . ?
C1 B4 B9 B11 -63.8(2) . . . . ?
C24 P1 C12 C17 -54.5(2) . . . . ?
C24 P1 C12 C13 71.4(2) . . . . ?
C24 P1 C18 C19 -62.2(2) . . . . ?
C24 P1 C18 C23 173.28(18) . . . . ?
C24 C29 C28 C27 -54.5(3) . . . . ?
C24 C25 C26 C27 54.4(3) . . . . ?
C12 P1 C24 C29 92.7(2) . . . . ?
C12 P1 C24 C25 -139.15(19) . . . . ?
C12 P1 C18 C19 166.70(18) . . . . ?
C12 P1 C18 C23 42.2(2) . . . . ?
C12 C17 C16 C15 -55.1(3) . . . . ?
C12 C13 C14 C15 56.7(3) . . . . ?
C2 C1 B1 C4 127.0(2) . . . . ?
C2 C1 B1 C7 -102.8(2) . . . . ?
C2 C1 B3 B4 -38.59(17) . . . . ?
C2 C1 B3 B9 -0.7(2) . . . . ?
C2 C1 B3 B8 62.2(2) . . . . ?
C2 C1 B3 B2 100.24(19) . . . . ?
C2 C1 B5 B7 -98.1(2) . . . . ?
C2 C1 B5 B6 -35.79(17) . . . . ?
C2 C1 B5 B2 -136.44(19) . . . . ?
C2 C1 B4 B3 136.35(19) . . . . ?
C2 C1 B4 B10 35.60(18) . . . . ?
C2 C1 B4 B9 98.5(2) . . . . ?
C2 C1 B2 B3 -101.64(19) . . . . ?
C2 C1 B2 B5 38.17(17) . . . . ?
C2 C1 B2 B7 -0.2(2) . . . . ?
C2 C1 B2 B8 -63.6(2) . . . . ?
C2 B5 B7 B8 -63.1(2) . . . . ?
C2 B5 B7 B6 37.70(18) . . . . ?
C2 B5 B7 B2 -100.4(2) . . . . ?
C2 B5 B7 B11 -0.2(3) . . . . ?
C2 B5 B6 B7 -136.1(2) . . . . ?
C2 B5 B6 B10 -34.22(18) . . . . ?
C2 B5 B6 B11 -98.0(2) . . . . ?
C2 B5 B2 C1 -38.50(16) . . . . ?
C2 B5 B2 B3 -3.1(2) . . . . ?
C2 B5 B2 B7 98.5(2) . . . . ?
C2 B5 B2 B8 60.7(2) . . . . ?
C2 B4 B10 B9 135.3(2) . . . . ?
C2 B4 B10 B6 34.27(18) . . . . ?
C2 B4 B10 B11 97.2(2) . . . . ?
C2 B4 B9 B3 100.2(2) . . . . ?
C2 B4 B9 B10 -38.61(18) . . . . ?
C2 B4 B9 B8 62.5(2) . . . . ?
C2 B4 B9 B11 -0.6(3) . . . . ?
C2 B10 B9 B3 1.8(3) . . . . ?
C2 B10 B9 B4 38.49(18) . . . . ?
C2 B10 B9 B8 -61.9(2) . . . . ?
C2 B10 B9 B11 -99.0(2) . . . . ?
C2 B10 B6 B5 34.15(18) . . . . ?
C2 B10 B6 B7 98.2(2) . . . . ?
C2 B10 B6 B11 135.5(2) . . . . ?
C2 B10 B11 B7 -1.6(3) . . . . ?
C2 B10 B11 B9 99.3(2) . . . . ?
C2 B10 B11 B8 62.2(2) . . . . ?
C2 B10 B11 B6 -38.18(18) . . . . ?
C2 B6 B11 B7 -100.0(2) . . . . ?
C2 B6 B11 B10 38.70(18) . . . . ?
C2 B6 B11 B9 1.0(3) . . . . ?
C2 B6 B11 B8 -62.2(2) . . . . ?
C29 C24 C25 C26 -54.1(3) . . . . ?
C29 C28 C27 C26 55.7(3) . . . . ?
C18 P1 C24 C29 -38.9(2) . . . . ?
C18 P1 C24 C25 89.3(2) . . . . ?
C18 P1 C12 C17 77.8(2) . . . . ?
C18 P1 C12 C13 -156.32(18) . . . . ?
C18 C23 C22 C21 -55.5(3) . . . . ?
C7 C8 C9 F5 179.9(3) . . . . ?
C7 C8 C9 N1 -0.7(5) . . . . ?
C7 C11 C10 F4 178.8(3) . . . . ?
C7 C11 C10 N1 -1.9(5) . . . . ?
C3 C2 B5 C1 111.0(2) . . . . ?
C3 C2 B5 B7 -148.0(2) . . . . ?
C3 C2 B5 B6 -109.9(2) . . . . ?
C3 C2 B5 B2 149.0(2) . . . . ?
C3 C2 B4 C1 -110.3(2) . . . . ?
C3 C2 B4 B3 -148.2(2) . . . . ?
C3 C2 B4 B10 110.0(2) . . . . ?
C3 C2 B4 B9 149.0(2) . . . . ?
C3 C2 B10 B4 -109.9(2) . . . . ?
C3 C2 B10 B9 -149.1(2) . . . . ?
C3 C2 B10 B6 109.4(2) . . . . ?
C3 C2 B10 B11 148.2(2) . . . . ?
C3 C2 B6 B5 108.5(2) . . . . ?
C3 C2 B6 B7 147.4(2) . . . . ?
C3 C2 B6 B10 -110.0(2) . . . . ?
C3 C2 B6 B11 -149.3(2) . . . . ?
C20 C21 C22 C23 57.8(3) . . . . ?
C17 C12 C13 C14 -57.7(3) . . . . ?
C17 C16 C15 C14 55.8(3) . . . . ?
C19 C18 C23 C22 52.3(3) . . . . ?
C19 C20 C21 C22 -57.5(3) . . . . ?
C25 C24 C29 C28 54.0(3) . . . . ?
C25 C26 C27 C28 -55.5(3) . . . . ?
C23 C18 C19 C20 -51.7(3) . . . . ?
C16 C15 C14 C13 -56.5(3) . . . . ?
C21 C20 C19 C18 54.6(3) . . . . ?
C13 C12 C17 C16 56.8(3) . . . . ?
C5 C4 B12 B15 -136.6(14) . . . . ?
C5 C4 B12 B17 -37.0(11) . . . . ?
C5 C4 B12 B16 -99.5(14) . . . . ?
C5 C4 B1 C1 -163.8(7) . . . . ?
C5 C4 B1 C7 67.4(7) . . . . ?
C5 C4 B15 B12 37.5(11) . . . . ?
C5 C4 B15 B14 -101.8(10) . . . . ?
C5 C4 B15 B16 0.4(13) . . . . ?
C5 C4 B15 B20 -62.5(13) . . . . ?
C5 C4 B14 B15 100.1(10) . . . . ?
C5 C4 B14 B13 -38.6(12) . . . . ?
C5 C4 B14 B19 1.0(14) . . . . ?
C5 C4 B14 B20 62.1(14) . . . . ?
C5 C4 B13 B14 137.8(14) . . . . ?
C5 C4 B13 B18 30.4(9) . . . . ?
C5 C4 B13 B19 96.0(15) . . . . ?
C5 B12 B15 C4 -38.4(12) . . . . ?
C5 B12 B15 B14 -1(2) . . . . ?
C5 B12 B15 B16 99.7(14) . . . . ?
C5 B12 B15 B20 63.0(17) . . . . ?
C5 B12 B17 B18 -31.3(11) . . . . ?
C5 B12 B17 B16 -136.6(13) . . . . ?
C5 B12 B17 B21 -97.8(12) . . . . ?
C5 B12 B16 B15 -99.4(13) . . . . ?
C5 B12 B16 B17 38.0(11) . . . . ?
C5 B12 B16 B20 -62.4(15) . . . . ?
C5 B12 B16 B21 1.4(14) . . . . ?
C5 B13 B18 B17 38.5(11) . . . . ?
C5 B13 B18 B19 134.0(13) . . . . ?
C5 B13 B18 B21 99.9(10) . . . . ?
C5 B13 B19 B14 103.5(16) . . . . ?
C5 B13 B19 B18 -38.5(11) . . . . ?
C5 B13 B19 B20 66.2(18) . . . . ?
C5 B13 B19 B21 -0.2(19) . . . . ?
C5 B17 B18 B13 -39.0(10) . . . . ?
C5 B17 B18 B19 -100.0(14) . . . . ?
C5 B17 B18 B21 -134.5(10) . . . . ?
C5 B17 B16 B12 -36.6(11) . . . . ?
C5 B17 B16 B15 1.8(17) . . . . ?
C5 B17 B16 B20 65.1(16) . . . . ?
C5 B17 B16 B21 101.5(12) . . . . ?
C5 B17 B21 B18 39.4(11) . . . . ?
C5 B17 B21 B16 -98.2(12) . . . . ?
C5 B17 B21 B19 1.2(16) . . . . ?
C5 B17 B21 B20 -62.6(14) . . . . ?
C5 B18 B19 B14 7.5(17) . . . . ?
C5 B18 B19 B13 40.7(11) . . . . ?
C5 B18 B19 B20 -57.1(19) . . . . ?
C5 B18 B19 B21 -98.0(11) . . . . ?
C5 B18 B21 B17 -39.8(10) . . . . ?
C5 B18 B21 B16 -2.5(14) . . . . ?
C5 B18 B21 B19 98.6(15) . . . . ?
C5 B18 B21 B20 59.3(14) . . . . ?
C8 C7 B1 C4 60.3(3) . . . . ?
C8 C7 B1 C1 -73.5(3) . . . . ?
C8 C7 C11 F3 -179.5(2) . . . . ?
C8 C7 C11 C10 1.3(4) . . . . ?
B12 C4 C5 B13 141.5(14) . . . . ?
B12 C4 C5 B17 40.5(12) . . . . ?
B12 C4 C5 B18 108.0(15) . . . . ?
B12 C4 C5 C6 -110.6(15) . . . . ?
B12 C4 B1 C1 -99.2(8) . . . . ?
B12 C4 B1 C7 132.0(8) . . . . ?
B12 C4 B15 B14 -139.3(13) . . . . ?
B12 C4 B15 B16 -37.1(11) . . . . ?
B12 C4 B15 B20 -100.0(14) . . . . ?
B12 C4 B14 B15 38.4(12) . . . . ?
B12 C4 B14 B13 -100.2(11) . . . . ?
B12 C4 B14 B19 -60.7(14) . . . . ?
B12 C4 B14 B20 0.4(15) . . . . ?
B12 C4 B13 C5 -33.9(12) . . . . ?
B12 C4 B13 B14 103.9(11) . . . . ?
B12 C4 B13 B18 -3.5(13) . . . . ?
B12 C4 B13 B19 62.1(14) . . . . ?
B12 C5 B13 C4 36.1(13) . . . . ?
B12 C5 B13 B14 -3(2) . . . . ?
B12 C5 B13 B18 -108.8(15) . . . . ?
B12 C5 B13 B19 -67.8(19) . . . . ?
B12 C5 B17 B18 144.3(12) . . . . ?
B12 C5 B17 B16 38.1(12) . . . . ?
B12 C5 B17 B21 102.7(12) . . . . ?
B12 C5 B18 B13 101.2(15) . . . . ?
B12 C5 B18 B17 -35.6(11) . . . . ?
B12 C5 B18 B19 61.7(16) . . . . ?
B12 C5 B18 B21 3.7(17) . . . . ?
B12 B15 B14 C4 -36.1(11) . . . . ?
B12 B15 B14 B13 0(2) . . . . ?
B12 B15 B14 B19 62.3(18) . . . . ?
B12 B15 B14 B20 100.4(14) . . . . ?
B12 B15 B16 B17 -38.2(11) . . . . ?
B12 B15 B16 B20 -138.7(14) . . . . ?
B12 B15 B16 B21 -100.0(11) . . . . ?
B12 B15 B20 B14 -101.8(15) . . . . ?
B12 B15 B20 B16 36.7(11) . . . . ?
B12 B15 B20 B19 -62.4(17) . . . . ?
B12 B15 B20 B21 -2.4(16) . . . . ?
B12 B17 B18 C5 30.7(11) . . . . ?
B12 B17 B18 B13 -8.3(15) . . . . ?
B12 B17 B18 B19 -69.3(16) . . . . ?
B12 B17 B18 B21 -103.8(12) . . . . ?
B12 B17 B16 B15 38.4(11) . . . . ?
B12 B17 B16 B20 101.6(13) . . . . ?
B12 B17 B16 B21 138.0(10) . . . . ?
B12 B17 B21 B18 99.5(12) . . . . ?
B12 B17 B21 B16 -38.1(11) . . . . ?
B12 B17 B21 B19 61.3(15) . . . . ?
B12 B17 B21 B20 -2.5(15) . . . . ?
B12 B16 B20 B15 -37.3(12) . . . . ?
B12 B16 B20 B14 -0.4(18) . . . . ?
B12 B16 B20 B19 63.4(18) . . . . ?
B12 B16 B20 B21 99.3(11) . . . . ?
B12 B16 B21 B17 37.3(9) . . . . ?
B12 B16 B21 B18 0.7(14) . . . . ?
B12 B16 B21 B19 -64.4(15) . . . . ?
B12 B16 B21 B20 -102.2(13) . . . . ?
B1 C4 C5 B12 104.5(10) . . . . ?
B1 C4 C5 B13 -114.0(9) . . . . ?
B1 C4 C5 B17 145.1(9) . . . . ?
B1 C4 C5 B18 -147.4(8) . . . . ?
B1 C4 C5 C6 -6.1(14) . . . . ?
B1 C4 B12 C5 -105.8(9) . . . . ?
B1 C4 B12 B15 117.7(9) . . . . ?
B1 C4 B12 B17 -142.8(9) . . . . ?
B1 C4 B12 B16 154.7(8) . . . . ?
B1 C4 B15 B12 -102.8(9) . . . . ?
B1 C4 B15 B14 117.9(10) . . . . ?
B1 C4 B15 B16 -139.9(8) . . . . ?
B1 C4 B15 B20 157.2(8) . . . . ?
B1 C4 B14 B15 -113.0(9) . . . . ?
B1 C4 B14 B13 108.4(11) . . . . ?
B1 C4 B14 B19 147.9(10) . . . . ?
B1 C4 B14 B20 -151.0(9) . . . . ?
B1 C4 B13 C5 104.2(9) . . . . ?
B1 C4 B13 B14 -118.0(9) . . . . ?
B1 C4 B13 B18 134.6(8) . . . . ?
B1 C4 B13 B19 -159.8(10) . . . . ?
B1 C4 C5A C6A 6.6(15) . . . . ?
B1 C4 C5A B12A 118.3(8) . . . . ?
B1 C4 C5A B17A 158.3(8) . . . . ?
B1 C4 C5A B18A -133.5(9) . . . . ?
B1 C4 C5A B13A -98.6(10) . . . . ?
B1 C4 B12A C5A -101.9(8) . . . . ?
B1 C4 B12A B17A -138.5(7) . . . . ?
B1 C4 B12A B15A 122.0(9) . . . . ?
B1 C4 B12A B16A 158.4(8) . . . . ?
B1 C4 B13A C5A 110.9(8) . . . . ?
B1 C4 B13A B18A 143.3(10) . . . . ?
B1 C4 B13A B14A -110.7(11) . . . . ?
B1 C4 B13A B19A -153.5(8) . . . . ?
B1 C4 B15A B12A -117.1(8) . . . . ?
B1 C4 B15A B14A 104.8(11) . . . . ?
B1 C4 B15A B16A -155.0(9) . . . . ?
B1 C4 B15A B20A 141.4(10) . . . . ?
B1 C4 B14A B13A 97.5(10) . . . . ?
B1 C4 B14A B15A -124.0(7) . . . . ?
B1 C4 B14A B19A 140.0(10) . . . . ?
B1 C4 B14A B20A -158.6(9) . . . . ?
B1 C1 C2 C3 -1.7(3) . . . . ?
B1 C1 C2 B5 105.5(2) . . . . ?
B1 C1 C2 B4 -110.2(2) . . . . ?
B1 C1 C2 B10 -148.2(2) . . . . ?
B1 C1 C2 B6 144.2(2) . . . . ?
B1 C1 B3 B4 107.3(2) . . . . ?
B1 C1 B3 B9 145.3(2) . . . . ?
B1 C1 B3 B8 -151.9(2) . . . . ?
B1 C1 B3 B2 -113.8(2) . . . . ?
B1 C1 B5 C2 -106.6(2) . . . . ?
B1 C1 B5 B7 155.3(2) . . . . ?
B1 C1 B5 B6 -142.3(2) . . . . ?
B1 C1 B5 B2 117.0(2) . . . . ?
B1 C1 B4 C2 104.9(2) . . . . ?
B1 C1 B4 B3 -118.8(2) . . . . ?
B1 C1 B4 B10 140.5(2) . . . . ?
B1 C1 B4 B9 -156.6(2) . . . . ?
B1 C1 B2 B3 117.4(2) . . . . ?
B1 C1 B2 B5 -102.8(2) . . . . ?
B1 C1 B2 B7 -141.2(2) . . . . ?
B1 C1 B2 B8 155.4(2) . . . . ?
B1 C7 C8 F2 -3.1(4) . . . . ?
B1 C7 C8 C9 177.6(3) . . . . ?
B1 C7 C11 F3 2.6(4) . . . . ?
B1 C7 C11 C10 -176.6(3) . . . . ?
B3 C1 C2 C3 148.4(2) . . . . ?
B3 C1 C2 B5 -104.45(19) . . . . ?
B3 C1 C2 B4 39.84(18) . . . . ?
B3 C1 C2 B10 1.9(2) . . . . ?
B3 C1 C2 B6 -65.8(2) . . . . ?
B3 C1 B1 C4 -16.5(3) . . . . ?
B3 C1 B1 C7 113.7(2) . . . . ?
B3 C1 B5 C2 98.79(19) . . . . ?
B3 C1 B5 B7 0.7(2) . . . . ?
B3 C1 B5 B6 63.0(2) . . . . ?
B3 C1 B5 B2 -37.65(18) . . . . ?
B3 C1 B4 C2 -136.35(19) . . . . ?
B3 C1 B4 B10 -100.8(2) . . . . ?
B3 C1 B4 B9 -37.85(18) . . . . ?
B3 C1 B2 B5 139.82(19) . . . . ?
B3 C1 B2 B7 101.4(2) . . . . ?
B3 C1 B2 B8 38.05(18) . . . . ?
B3 B4 B10 C2 -98.3(2) . . . . ?
B3 B4 B10 B9 36.99(18) . . . . ?
B3 B4 B10 B6 -64.0(2) . . . . ?
B3 B4 B10 B11 -1.1(3) . . . . ?
B3 B4 B9 B10 -138.9(2) . . . . ?
B3 B4 B9 B8 -37.72(19) . . . . ?
B3 B4 B9 B11 -100.9(2) . . . . ?
B3 B9 B8 B7 -100.5(2) . . . . ?
B3 B9 B8 B2 -37.23(19) . . . . ?
B3 B9 B8 B11 -138.3(2) . . . . ?
B3 B9 B11 B7 -0.6(3) . . . . ?
B3 B9 B11 B10 -101.1(2) . . . . ?
B3 B9 B11 B8 37.36(19) . . . . ?
B3 B9 B11 B6 -63.2(3) . . . . ?
B3 B8 B2 C1 -37.32(18) . . . . ?
B3 B8 B2 B5 -100.6(2) . . . . ?
B3 B8 B2 B7 -138.3(2) . . . . ?
B3 B8 B11 B7 100.3(2) . . . . ?
B3 B8 B11 B10 -0.4(3) . . . . ?
B3 B8 B11 B9 -37.44(18) . . . . ?
B3 B8 B11 B6 62.9(3) . . . . ?
B5 C1 C2 C3 -107.2(2) . . . . ?
B5 C1 C2 B4 144.29(19) . . . . ?
B5 C1 C2 B10 106.3(2) . . . . ?
B5 C1 C2 B6 38.66(18) . . . . ?
B5 C1 B1 C4 -166.5(2) . . . . ?
B5 C1 B1 C7 -36.3(3) . . . . ?
B5 C1 B3 B4 -101.5(2) . . . . ?
B5 C1 B3 B9 -63.6(2) . . . . ?
B5 C1 B3 B8 -0.8(2) . . . . ?
B5 C1 B3 B2 37.30(18) . . . . ?
B5 C1 B4 C2 -32.07(18) . . . . ?
B5 C1 B4 B3 104.3(2) . . . . ?
B5 C1 B4 B10 3.5(2) . . . . ?
B5 C1 B4 B9 66.4(2) . . . . ?
B5 C1 B2 B3 -139.82(19) . . . . ?
B5 C1 B2 B7 -38.40(18) . . . . ?
B5 C1 B2 B8 -101.8(2) . . . . ?
B5 C2 B4 C1 33.38(18) . . . . ?
B5 C2 B4 B3 -4.5(2) . . . . ?
B5 C2 B4 B10 -106.4(2) . . . . ?
B5 C2 B4 B9 -67.3(2) . . . . ?
B5 C2 B10 B4 103.5(2) . . . . ?
B5 C2 B10 B9 64.2(2) . . . . ?
B5 C2 B10 B6 -37.3(2) . . . . ?
B5 C2 B10 B11 1.6(3) . . . . ?
B5 C2 B6 B7 38.90(18) . . . . ?
B5 C2 B6 B10 141.4(2) . . . . ?
B5 C2 B6 B11 102.2(2) . . . . ?
B5 B7 B8 B3 -0.1(3) . . . . ?
B5 B7 B8 B9 63.3(2) . . . . ?
B5 B7 B8 B2 -37.14(19) . . . . ?
B5 B7 B8 B11 101.2(2) . . . . ?
B5 B7 B6 C2 -38.20(18) . . . . ?
B5 B7 B6 B10 -100.5(2) . . . . ?
B5 B7 B6 B11 -137.7(2) . . . . ?
B5 B7 B2 C1 38.32(18) . . . . ?
B5 B7 B2 B3 100.4(2) . . . . ?
B5 B7 B2 B8 137.9(2) . . . . ?
B5 B7 B11 B10 1.1(3) . . . . ?
B5 B7 B11 B9 -62.0(3) . . . . ?
B5 B7 B11 B8 -99.8(2) . . . . ?
B5 B7 B11 B6 37.95(19) . . . . ?
B5 B6 B11 B7 -38.11(19) . . . . ?
B5 B6 B11 B10 100.6(2) . . . . ?
B5 B6 B11 B9 62.9(3) . . . . ?
B5 B6 B11 B8 -0.3(3) . . . . ?
B4 C1 C2 C3 108.5(3) . . . . ?
B4 C1 C2 B5 -144.29(19) . . . . ?
B4 C1 C2 B10 -37.99(19) . . . . ?
B4 C1 C2 B6 -105.6(2) . . . . ?
B4 C1 B1 C4 59.1(3) . . . . ?
B4 C1 B1 C7 -170.8(2) . . . . ?
B4 C1 B3 B9 37.94(18) . . . . ?
B4 C1 B3 B8 100.8(2) . . . . ?
B4 C1 B3 B2 138.8(2) . . . . ?
B4 C1 B5 C2 32.17(17) . . . . ?
B4 C1 B5 B7 -65.9(2) . . . . ?
B4 C1 B5 B6 -3.6(2) . . . . ?
B4 C1 B5 B2 -104.3(2) . . . . ?
B4 C1 B2 B3 -38.62(19) . . . . ?
B4 C1 B2 B5 101.2(2) . . . . ?
B4 C1 B2 B7 62.8(2) . . . . ?
B4 C1 B2 B8 -0.6(3) . . . . ?
B4 C2 B5 C1 -33.15(17) . . . . ?
B4 C2 B5 B7 67.8(2) . . . . ?
B4 C2 B5 B6 105.9(2) . . . . ?
B4 C2 B5 B2 4.8(2) . . . . ?
B4 C2 B10 B9 -39.23(19) . . . . ?
B4 C2 B10 B6 -140.7(2) . . . . ?
B4 C2 B10 B11 -101.9(2) . . . . ?
B4 C2 B6 B5 -103.6(2) . . . . ?
B4 C2 B6 B7 -64.7(2) . . . . ?
B4 C2 B6 B10 37.8(2) . . . . ?
B4 C2 B6 B11 -1.4(3) . . . . ?
B4 B3 B9 B10 36.95(19) . . . . ?
B4 B3 B9 B8 137.7(2) . . . . ?
B4 B3 B9 B11 100.5(2) . . . . ?
B4 B3 B8 B7 63.1(2) . . . . ?
B4 B3 B8 B9 -37.73(18) . . . . ?
B4 B3 B8 B2 100.3(2) . . . . ?
B4 B3 B8 B11 -0.2(3) . . . . ?
B4 B3 B2 C1 36.45(17) . . . . ?
B4 B3 B2 B5 0.5(2) . . . . ?
B4 B3 B2 B7 -63.2(2) . . . . ?
B4 B3 B2 B8 -100.7(2) . . . . ?
B4 B10 B9 B3 -36.72(18) . . . . ?
B4 B10 B9 B8 -100.3(2) . . . . ?
B4 B10 B9 B11 -137.4(2) . . . . ?
B4 B10 B6 C2 -34.33(18) . . . . ?
B4 B10 B6 B5 -0.2(3) . . . . ?
B4 B10 B6 B7 63.9(2) . . . . ?
B4 B10 B6 B11 101.2(2) . . . . ?
B4 B10 B11 B7 -62.9(3) . . . . ?
B4 B10 B11 B9 38.01(18) . . . . ?
B4 B10 B11 B8 0.9(3) . . . . ?
B4 B10 B11 B6 -99.4(2) . . . . ?
B4 B9 B8 B3 37.52(19) . . . . ?
B4 B9 B8 B7 -63.0(2) . . . . ?
B4 B9 B8 B2 0.3(3) . . . . ?
B4 B9 B8 B11 -100.7(2) . . . . ?
B4 B9 B11 B7 62.4(3) . . . . ?
B4 B9 B11 B10 -38.04(19) . . . . ?
B4 B9 B11 B8 100.4(2) . . . . ?
B4 B9 B11 B6 -0.2(3) . . . . ?
C11 C7 C8 F2 179.2(2) . . . . ?
C11 C7 C8 C9 -0.1(4) . . . . ?
C11 C7 B1 C4 -122.1(3) . . . . ?
C11 C7 B1 C1 104.0(3) . . . . ?
B15 C4 C5 B12 -39.8(13) . . . . ?
B15 C4 C5 B13 101.7(11) . . . . ?
B15 C4 C5 B17 0.8(14) . . . . ?
B15 C4 C5 B18 68.3(12) . . . . ?
B15 C4 C5 C6 -150.4(12) . . . . ?
B15 C4 B12 C5 136.6(14) . . . . ?
B15 C4 B12 B17 99.5(15) . . . . ?
B15 C4 B12 B16 37.0(11) . . . . ?
B15 C4 B1 C1 -26.4(8) . . . . ?
B15 C4 B1 C7 -155.1(8) . . . . ?
B15 C4 B14 B13 -138.6(14) . . . . ?
B15 C4 B14 B19 -99.1(14) . . . . ?
B15 C4 B14 B20 -38.0(11) . . . . ?
B15 C4 B13 C5 -100.4(10) . . . . ?
B15 C4 B13 B14 37.4(12) . . . . ?
B15 C4 B13 B18 -70.0(12) . . . . ?
B15 C4 B13 B19 -4.4(15) . . . . ?
B15 B12 B17 C5 98.9(14) . . . . ?
B15 B12 B17 B18 67.6(14) . . . . ?
B15 B12 B17 B16 -37.7(11) . . . . ?
B15 B12 B17 B21 1.0(15) . . . . ?
B15 B12 B16 B17 137.4(12) . . . . ?
B15 B12 B16 B20 37.0(12) . . . . ?
B15 B12 B16 B21 100.8(12) . . . . ?
B15 B14 B13 C4 -35.8(12) . . . . ?
B15 B14 B13 C5 2(2) . . . . ?
B15 B14 B13 B18 62.7(18) . . . . ?
B15 B14 B13 B19 98.9(15) . . . . ?
B15 B14 B19 B13 -99.6(16) . . . . ?
B15 B14 B19 B18 -65.8(17) . . . . ?
B15 B14 B19 B20 38.6(12) . . . . ?
B15 B14 B19 B21 0.6(19) . . . . ?
B15 B14 B20 B16 -37.4(12) . . . . ?
B15 B14 B20 B19 -135.8(15) . . . . ?
B15 B14 B20 B21 -101.5(13) . . . . ?
B15 B16 B20 B14 36.9(12) . . . . ?
B15 B16 B20 B19 100.7(14) . . . . ?
B15 B16 B20 B21 136.6(11) . . . . ?
B15 B16 B21 B17 101.0(12) . . . . ?
B15 B16 B21 B18 64.4(13) . . . . ?
B15 B16 B21 B19 -0.7(15) . . . . ?
B15 B16 B21 B20 -38.5(10) . . . . ?
B15 B20 B21 B17 3.1(16) . . . . ?
B15 B20 B21 B18 -58.6(15) . . . . ?
B15 B20 B21 B16 39.0(11) . . . . ?
B15 B20 B21 B19 -98.6(15) . . . . ?
B7 B5 B6 C2 136.1(2) . . . . ?
B7 B5 B6 B10 101.9(2) . . . . ?
B7 B5 B6 B11 38.16(19) . . . . ?
B7 B5 B2 C1 -136.95(19) . . . . ?
B7 B5 B2 B3 -101.6(2) . . . . ?
B7 B5 B2 B8 -37.79(19) . . . . ?
B7 B8 B2 C1 101.0(2) . . . . ?
B7 B8 B2 B3 138.3(2) . . . . ?
B7 B8 B2 B5 37.76(19) . . . . ?
B7 B8 B11 B10 -100.7(2) . . . . ?
B7 B8 B11 B9 -137.7(2) . . . . ?
B7 B8 B11 B6 -37.40(19) . . . . ?
B7 B6 B11 B10 138.7(2) . . . . ?
B7 B6 B11 B9 101.0(2) . . . . ?
B7 B6 B11 B8 37.86(19) . . . . ?
B10 C2 B5 C1 -101.9(2) . . . . ?
B10 C2 B5 B7 -0.9(3) . . . . ?
B10 C2 B5 B6 37.2(2) . . . . ?
B10 C2 B5 B2 -63.9(2) . . . . ?
B10 C2 B4 C1 139.7(2) . . . . ?
B10 C2 B4 B3 101.9(2) . . . . ?
B10 C2 B4 B9 39.05(19) . . . . ?
B10 C2 B6 B5 -141.4(2) . . . . ?
B10 C2 B6 B7 -102.5(2) . . . . ?
B10 C2 B6 B11 -39.23(19) . . . . ?
B10 B4 B9 B3 138.9(2) . . . . ?
B10 B4 B9 B8 101.1(2) . . . . ?
B10 B4 B9 B11 37.98(19) . . . . ?
B10 B9 B8 B3 101.1(2) . . . . ?
B10 B9 B8 B7 0.5(3) . . . . ?
B10 B9 B8 B2 63.8(2) . . . . ?
B10 B9 B8 B11 -37.20(19) . . . . ?
B10 B9 B11 B7 100.5(2) . . . . ?
B10 B9 B11 B8 138.4(2) . . . . ?
B10 B9 B11 B6 37.83(19) . . . . ?
B10 B6 B11 B7 -138.7(2) . . . . ?
B10 B6 B11 B9 -37.74(19) . . . . ?
B10 B6 B11 B8 -100.9(2) . . . . ?
B9 B3 B4 C1 -137.4(2) . . . . ?
B9 B3 B4 C2 -98.6(2) . . . . ?
B9 B3 B4 B10 -36.77(18) . . . . ?
B9 B3 B8 B7 100.9(2) . . . . ?
B9 B3 B8 B2 138.0(2) . . . . ?
B9 B3 B8 B11 37.49(19) . . . . ?
B9 B3 B2 C1 99.8(2) . . . . ?
B9 B3 B2 B5 63.9(2) . . . . ?
B9 B3 B2 B7 0.2(3) . . . . ?
B9 B3 B2 B8 -37.35(19) . . . . ?
B9 B4 B10 C2 -135.3(2) . . . . ?
B9 B4 B10 B6 -101.0(2) . . . . ?
B9 B4 B10 B11 -38.05(19) . . . . ?
B9 B10 B6 C2 -97.5(2) . . . . ?
B9 B10 B6 B5 -63.4(2) . . . . ?
B9 B10 B6 B7 0.6(3) . . . . ?
B9 B10 B6 B11 37.99(19) . . . . ?
B9 B10 B11 B7 -100.9(2) . . . . ?
B9 B10 B11 B8 -37.10(19) . . . . ?
B9 B10 B11 B6 -137.5(2) . . . . ?
B9 B8 B2 C1 0.2(3) . . . . ?
B9 B8 B2 B3 37.48(19) . . . . ?
B9 B8 B2 B5 -63.1(2) . . . . ?
B9 B8 B2 B7 -100.8(2) . . . . ?
B9 B8 B11 B7 137.7(2) . . . . ?
B9 B8 B11 B10 37.02(19) . . . . ?
B9 B8 B11 B6 100.3(2) . . . . ?
B14 C4 C5 B12 -104.0(11) . . . . ?
B14 C4 C5 B13 37.5(12) . . . . ?
B14 C4 C5 B17 -63.5(13) . . . . ?
B14 C4 C5 B18 4.0(13) . . . . ?
B14 C4 C5 C6 145.3(12) . . . . ?
B14 C4 B12 C5 98.9(11) . . . . ?
B14 C4 B12 B15 -37.6(13) . . . . ?
B14 C4 B12 B17 61.9(14) . . . . ?
B14 C4 B12 B16 -0.6(14) . . . . ?
B14 C4 B1 C1 51.2(10) . . . . ?
B14 C4 B1 C7 -77.5(10) . . . . ?
B14 C4 B15 B12 139.3(13) . . . . ?
B14 C4 B15 B16 102.3(15) . . . . ?
B14 C4 B15 B20 39.3(12) . . . . ?
B14 C4 B13 C5 -137.8(14) . . . . ?
B14 C4 B13 B18 -107.4(14) . . . . ?
B14 C4 B13 B19 -41.8(12) . . . . ?
B14 B15 B16 B12 101.1(15) . . . . ?
B14 B15 B16 B17 62.9(16) . . . . ?
B14 B15 B16 B20 -37.7(12) . . . . ?
B14 B15 B16 B21 1.1(15) . . . . ?
B14 B15 B20 B16 138.5(14) . . . . ?
B14 B15 B20 B19 39.4(13) . . . . ?
B14 B15 B20 B21 99.4(13) . . . . ?
B14 B13 B18 C5 -97.7(16) . . . . ?
B14 B13 B18 B17 -59.2(16) . . . . ?
B14 B13 B18 B19 36.3(13) . . . . ?
B14 B13 B18 B21 2.1(16) . . . . ?
B14 B13 B19 B18 -142.0(14) . . . . ?
B14 B13 B19 B20 -37.4(13) . . . . ?
B14 B13 B19 B21 -103.8(15) . . . . ?
B14 B19 B20 B15 -38.9(12) . . . . ?
B14 B19 B20 B16 -102.2(14) . . . . ?
B14 B19 B20 B21 -140.0(12) . . . . ?
B14 B19 B21 B17 -62.9(17) . . . . ?
B14 B19 B21 B18 -99.5(16) . . . . ?
B14 B19 B21 B16 0.0(18) . . . . ?
B14 B19 B21 B20 37.1(13) . . . . ?
B14 B20 B21 B17 65.8(15) . . . . ?
B14 B20 B21 B18 4.2(15) . . . . ?
B14 B20 B21 B16 101.7(14) . . . . ?
B14 B20 B21 B19 -35.9(13) . . . . ?
B8 B3 B4 C1 -99.8(2) . . . . ?
B8 B3 B4 C2 -61.1(2) . . . . ?
B8 B3 B4 B10 0.8(2) . . . . ?
B8 B3 B4 B9 37.58(18) . . . . ?
B8 B3 B9 B4 -137.7(2) . . . . ?
B8 B3 B9 B10 -100.8(2) . . . . ?
B8 B3 B9 B11 -37.24(19) . . . . ?
B8 B3 B2 C1 137.2(2) . . . . ?
B8 B3 B2 B5 101.2(2) . . . . ?
B8 B3 B2 B7 37.52(19) . . . . ?
B8 B7 B6 C2 62.0(2) . . . . ?
B8 B7 B6 B5 100.2(2) . . . . ?
B8 B7 B6 B10 -0.3(3) . . . . ?
B8 B7 B6 B11 -37.53(19) . . . . ?
B8 B7 B2 C1 -99.6(2) . . . . ?
B8 B7 B2 B3 -37.54(19) . . . . ?
B8 B7 B2 B5 -137.9(2) . . . . ?
B8 B7 B11 B10 100.9(2) . . . . ?
B8 B7 B11 B9 37.76(19) . . . . ?
B8 B7 B11 B6 137.7(2) . . . . ?
B8 B9 B11 B7 -37.97(19) . . . . ?
B8 B9 B11 B10 -138.4(2) . . . . ?
B8 B9 B11 B6 -100.6(2) . . . . ?
B6 C2 B5 C1 -139.06(19) . . . . ?
B6 C2 B5 B7 -38.12(18) . . . . ?
B6 C2 B5 B2 -101.1(2) . . . . ?
B6 C2 B4 C1 102.0(2) . . . . ?
B6 C2 B4 B3 64.1(2) . . . . ?
B6 C2 B4 B10 -37.7(2) . . . . ?
B6 C2 B4 B9 1.3(3) . . . . ?
B6 C2 B10 B4 140.7(2) . . . . ?
B6 C2 B10 B9 101.5(2) . . . . ?
B6 C2 B10 B11 38.86(19) . . . . ?
B6 B5 B7 B8 -100.8(2) . . . . ?
B6 B5 B7 B2 -138.1(2) . . . . ?
B6 B5 B7 B11 -37.87(19) . . . . ?
B6 B5 B2 C1 -99.9(2) . . . . ?
B6 B5 B2 B3 -64.5(2) . . . . ?
B6 B5 B2 B7 37.08(19) . . . . ?
B6 B5 B2 B8 -0.7(3) . . . . ?
B6 B7 B8 B3 -63.6(2) . . . . ?
B6 B7 B8 B9 -0.1(3) . . . . ?
B6 B7 B8 B2 -100.6(2) . . . . ?
B6 B7 B8 B11 37.72(19) . . . . ?
B6 B7 B2 C1 0.8(3) . . . . ?
B6 B7 B2 B3 62.9(2) . . . . ?
B6 B7 B2 B5 -37.50(18) . . . . ?
B6 B7 B2 B8 100.4(2) . . . . ?
B6 B7 B11 B10 -36.83(19) . . . . ?
B6 B7 B11 B9 -100.0(2) . . . . ?
B6 B7 B11 B8 -137.7(2) . . . . ?
B6 B10 B9 B3 62.9(2) . . . . ?
B6 B10 B9 B4 99.6(2) . . . . ?
B6 B10 B9 B8 -0.7(3) . . . . ?
B6 B10 B9 B11 -37.83(18) . . . . ?
B6 B10 B11 B7 36.57(19) . . . . ?
B6 B10 B11 B9 137.5(2) . . . . ?
B6 B10 B11 B8 100.4(2) . . . . ?
B13 C4 C5 B12 -141.5(14) . . . . ?
B13 C4 C5 B17 -101.0(15) . . . . ?
B13 C4 C5 B18 -33.5(11) . . . . ?
B13 C4 C5 C6 107.9(13) . . . . ?
B13 C4 B12 C5 35.5(13) . . . . ?
B13 C4 B12 B15 -101.1(10) . . . . ?
B13 C4 B12 B17 -1.6(14) . . . . ?
B13 C4 B12 B16 -64.1(12) . . . . ?
B13 C4 B1 C1 124.9(8) . . . . ?
B13 C4 B1 C7 -3.8(8) . . . . ?
B13 C4 B15 B12 102.6(10) . . . . ?
B13 C4 B15 B14 -36.7(12) . . . . ?
B13 C4 B15 B16 65.5(12) . . . . ?
B13 C4 B15 B20 2.6(14) . . . . ?
B13 C4 B14 B15 138.6(14) . . . . ?
B13 C4 B14 B19 39.5(12) . . . . ?
B13 C4 B14 B20 100.6(16) . . . . ?
B13 C5 B12 C4 -35.0(13) . . . . ?
B13 C5 B12 B15 3(2) . . . . ?
B13 C5 B12 B17 103.1(15) . . . . ?
B13 C5 B12 B16 65.0(17) . . . . ?
B13 C5 B17 B12 -104.0(15) . . . . ?
B13 C5 B17 B18 40.2(11) . . . . ?
B13 C5 B17 B16 -65.9(16) . . . . ?
B13 C5 B17 B21 -1.3(16) . . . . ?
B13 C5 B18 B17 -136.8(12) . . . . ?
B13 C5 B18 B19 -39.5(12) . . . . ?
B13 C5 B18 B21 -97.5(11) . . . . ?
B13 B14 B19 B18 33.9(12) . . . . ?
B13 B14 B19 B20 138.2(15) . . . . ?
B13 B14 B19 B21 100.3(15) . . . . ?
B13 B14 B20 B15 98.8(15) . . . . ?
B13 B14 B20 B16 61.4(17) . . . . ?
B13 B14 B20 B19 -37.0(13) . . . . ?
B13 B14 B20 B21 -2.8(17) . . . . ?
B13 B18 B19 B14 -33.2(12) . . . . ?
B13 B18 B19 B20 -97.8(16) . . . . ?
B13 B18 B19 B21 -138.7(12) . . . . ?
B13 B18 B21 B17 -102.9(12) . . . . ?
B13 B18 B21 B16 -65.6(13) . . . . ?
B13 B18 B21 B19 35.4(12) . . . . ?
B13 B18 B21 B20 -3.8(14) . . . . ?
B13 B19 B20 B15 -3(2) . . . . ?
B13 B19 B20 B14 36.2(13) . . . . ?
B13 B19 B20 B16 -66.0(19) . . . . ?
B13 B19 B20 B21 -103.8(15) . . . . ?
B13 B19 B21 B17 -0.6(18) . . . . ?
B13 B19 B21 B18 -37.1(13) . . . . ?
B13 B19 B21 B16 62.3(17) . . . . ?
B13 B19 B21 B20 99.4(17) . . . . ?
B17 C5 B12 C4 -138.1(10) . . . . ?
B17 C5 B12 B15 -100.5(14) . . . . ?
B17 C5 B12 B16 -38.1(10) . . . . ?
B17 C5 B13 C4 104.9(12) . . . . ?
B17 C5 B13 B14 66.1(19) . . . . ?
B17 C5 B13 B18 -40.0(11) . . . . ?
B17 C5 B13 B19 1.0(18) . . . . ?
B17 C5 B18 B13 136.8(12) . . . . ?
B17 C5 B18 B19 97.2(13) . . . . ?
B17 C5 B18 B21 39.3(10) . . . . ?
B17 B12 B15 C4 -100.5(11) . . . . ?
B17 B12 B15 B14 -63.6(17) . . . . ?
B17 B12 B15 B16 37.6(10) . . . . ?
B17 B12 B15 B20 0.9(16) . . . . ?
B17 B12 B16 B15 -137.4(12) . . . . ?
B17 B12 B16 B20 -100.4(14) . . . . ?
B17 B12 B16 B21 -36.6(10) . . . . ?
B17 B18 B19 B14 69.6(17) . . . . ?
B17 B18 B19 B13 102.8(13) . . . . ?
B17 B18 B19 B20 5(2) . . . . ?
B17 B18 B19 B21 -35.9(11) . . . . ?
B17 B18 B21 B16 37.3(10) . . . . ?
B17 B18 B21 B19 138.3(13) . . . . ?
B17 B18 B21 B20 99.1(11) . . . . ?
B17 B16 B20 B15 -101.1(13) . . . . ?
B17 B16 B20 B14 -64.1(18) . . . . ?
B17 B16 B20 B19 0(2) . . . . ?
B17 B16 B20 B21 35.6(11) . . . . ?
B17 B16 B21 B18 -36.7(11) . . . . ?
B17 B16 B21 B19 -101.7(13) . . . . ?
B17 B16 B21 B20 -139.5(12) . . . . ?
B2 C1 C2 C3 -146.3(2) . . . . ?
B2 C1 C2 B5 -39.14(17) . . . . ?
B2 C1 C2 B4 105.15(19) . . . . ?
B2 C1 C2 B10 67.2(2) . . . . ?
B2 C1 C2 B6 -0.5(2) . . . . ?
B2 C1 B1 C4 -95.1(3) . . . . ?
B2 C1 B1 C7 35.0(3) . . . . ?
B2 C1 B3 B4 -138.8(2) . . . . ?
B2 C1 B3 B9 -100.9(2) . . . . ?
B2 C1 B3 B8 -38.05(18) . . . . ?
B2 C1 B5 C2 136.44(19) . . . . ?
B2 C1 B5 B7 38.32(18) . . . . ?
B2 C1 B5 B6 100.7(2) . . . . ?
B2 C1 B4 C2 -97.7(2) . . . . ?
B2 C1 B4 B3 38.60(19) . . . . ?
B2 C1 B4 B10 -62.2(2) . . . . ?
B2 C1 B4 B9 0.8(3) . . . . ?
B2 B3 B4 C1 -36.41(17) . . . . ?
B2 B3 B4 C2 2.3(2) . . . . ?
B2 B3 B4 B10 64.2(2) . . . . ?
B2 B3 B4 B9 100.9(2) . . . . ?
B2 B3 B9 B4 -100.2(2) . . . . ?
B2 B3 B9 B10 -63.3(2) . . . . ?
B2 B3 B9 B8 37.51(19) . . . . ?
B2 B3 B9 B11 0.3(3) . . . . ?
B2 B3 B8 B7 -37.18(19) . . . . ?
B2 B3 B8 B9 -138.0(2) . . . . ?
B2 B3 B8 B11 -100.5(2) . . . . ?
B2 B5 B7 B8 37.32(19) . . . . ?
B2 B5 B7 B6 138.1(2) . . . . ?
B2 B5 B7 B11 100.2(2) . . . . ?
B2 B5 B6 C2 98.6(2) . . . . ?
B2 B5 B6 B7 -37.57(19) . . . . ?
B2 B5 B6 B10 64.4(2) . . . . ?
B2 B5 B6 B11 0.6(3) . . . . ?
B2 B7 B8 B3 37.01(19) . . . . ?
B2 B7 B8 B9 100.5(2) . . . . ?
B2 B7 B8 B11 138.4(2) . . . . ?
B2 B7 B6 C2 -1.1(3) . . . . ?
B2 B7 B6 B5 37.10(18) . . . . ?
B2 B7 B6 B10 -63.4(2) . . . . ?
B2 B7 B6 B11 -100.6(2) . . . . ?
B2 B7 B11 B10 63.8(3) . . . . ?
B2 B7 B11 B9 0.7(3) . . . . ?
B2 B7 B11 B8 -37.05(19) . . . . ?
B2 B7 B11 B6 100.7(2) . . . . ?
B2 B8 B11 B7 37.22(19) . . . . ?
B2 B8 B11 B10 -63.5(3) . . . . ?
B2 B8 B11 B9 -100.5(2) . . . . ?
B2 B8 B11 B6 -0.2(3) . . . . ?
B11 B7 B8 B3 -101.3(2) . . . . ?
B11 B7 B8 B9 -37.87(19) . . . . ?
B11 B7 B8 B2 -138.4(2) . . . . ?
B11 B7 B6 C2 99.5(2) . . . . ?
B11 B7 B6 B5 137.7(2) . . . . ?
B11 B7 B6 B10 37.22(19) . . . . ?
B11 B7 B2 C1 -62.6(2) . . . . ?
B11 B7 B2 B3 -0.5(3) . . . . ?
B11 B7 B2 B5 -100.9(2) . . . . ?
B11 B7 B2 B8 37.00(19) . . . . ?
B11 B10 B9 B3 100.7(2) . . . . ?
B11 B10 B9 B4 137.4(2) . . . . ?
B11 B10 B9 B8 37.10(19) . . . . ?
B11 B10 B6 C2 -135.5(2) . . . . ?
B11 B10 B6 B5 -101.4(2) . . . . ?
B11 B10 B6 B7 -37.35(19) . . . . ?
B11 B9 B8 B3 138.3(2) . . . . ?
B11 B9 B8 B7 37.74(19) . . . . ?
B11 B9 B8 B2 101.0(2) . . . . ?
B11 B8 B2 C1 63.8(2) . . . . ?
B11 B8 B2 B3 101.1(2) . . . . ?
B11 B8 B2 B5 0.5(3) . . . . ?
B11 B8 B2 B7 -37.21(19) . . . . ?
C10 N1 C9 F5 179.7(3) . . . . ?
C10 N1 C9 C8 0.2(5) . . . . ?
C9 N1 C10 F4 -179.6(3) . . . . ?
C9 N1 C10 C11 1.0(5) . . . . ?
B18 C5 B12 C4 -103.3(12) . . . . ?
B18 C5 B12 B15 -65.8(17) . . . . ?
B18 C5 B12 B17 34.8(12) . . . . ?
B18 C5 B12 B16 -3.3(17) . . . . ?
B18 C5 B13 C4 144.9(9) . . . . ?
B18 C5 B13 B14 106.1(15) . . . . ?
B18 C5 B13 B19 41.0(12) . . . . ?
B18 C5 B17 B12 -144.3(12) . . . . ?
B18 C5 B17 B16 -106.1(13) . . . . ?
B18 C5 B17 B21 -41.6(11) . . . . ?
B18 B13 B19 B14 142.0(14) . . . . ?
B18 B13 B19 B20 104.7(17) . . . . ?
B18 B13 B19 B21 38.3(13) . . . . ?
B18 B17 B16 B12 -97.9(12) . . . . ?
B18 B17 B16 B15 -59.6(17) . . . . ?
B18 B17 B16 B20 3.7(18) . . . . ?
B18 B17 B16 B21 40.1(11) . . . . ?
B18 B17 B21 B16 -137.6(11) . . . . ?
B18 B17 B21 B19 -38.2(13) . . . . ?
B18 B17 B21 B20 -102.0(11) . . . . ?
B18 B19 B20 B15 60(2) . . . . ?
B18 B19 B20 B14 99.3(16) . . . . ?
B18 B19 B20 B16 -3(2) . . . . ?
B18 B19 B20 B21 -40.6(14) . . . . ?
B18 B19 B21 B17 36.6(12) . . . . ?
B18 B19 B21 B16 99.5(11) . . . . ?
B18 B19 B21 B20 136.5(13) . . . . ?
B16 B12 B15 C4 -138.1(11) . . . . ?
B16 B12 B15 B14 -101.1(15) . . . . ?
B16 B12 B15 B20 -36.7(12) . . . . ?
B16 B12 B17 C5 136.6(13) . . . . ?
B16 B12 B17 B18 105.3(13) . . . . ?
B16 B12 B17 B21 38.7(11) . . . . ?
B16 B15 B14 C4 -99.4(11) . . . . ?
B16 B15 B14 B13 -63.5(17) . . . . ?
B16 B15 B14 B19 -1.1(17) . . . . ?
B16 B15 B14 B20 37.1(12) . . . . ?
B16 B15 B20 B14 -138.5(14) . . . . ?
B16 B15 B20 B19 -99.1(17) . . . . ?
B16 B15 B20 B21 -39.1(11) . . . . ?
B16 B17 B18 C5 94.8(13) . . . . ?
B16 B17 B18 B13 55.8(16) . . . . ?
B16 B17 B18 B19 -5.2(18) . . . . ?
B16 B17 B18 B21 -39.7(12) . . . . ?
B16 B17 B21 B18 137.6(11) . . . . ?
B16 B17 B21 B19 99.3(13) . . . . ?
B16 B17 B21 B20 35.5(11) . . . . ?
B16 B20 B21 B17 -35.9(11) . . . . ?
B16 B20 B21 B18 -97.6(11) . . . . ?
B16 B20 B21 B19 -137.6(14) . . . . ?
B19 B14 B13 C4 -134.7(11) . . . . ?
B19 B14 B13 C5 -97.3(16) . . . . ?
B19 B14 B13 B18 -36.2(13) . . . . ?
B19 B14 B20 B15 135.8(15) . . . . ?
B19 B14 B20 B16 98.4(18) . . . . ?
B19 B14 B20 B21 34.3(13) . . . . ?
B19 B13 B18 C5 -134.0(13) . . . . ?
B19 B13 B18 B17 -95.5(14) . . . . ?
B19 B13 B18 B21 -34.2(12) . . . . ?
B19 B18 B21 B17 -138.3(13) . . . . ?
B19 B18 B21 B16 -101.1(12) . . . . ?
B19 B18 B21 B20 -39.3(13) . . . . ?
B19 B20 B21 B17 101.7(13) . . . . ?
B19 B20 B21 B18 40.1(13) . . . . ?
B19 B20 B21 B16 137.6(14) . . . . ?
B20 B15 B14 C4 -136.5(11) . . . . ?
B20 B15 B14 B13 -100.6(15) . . . . ?
B20 B15 B14 B19 -38.2(13) . . . . ?
B20 B15 B16 B12 138.7(14) . . . . ?
B20 B15 B16 B17 100.5(15) . . . . ?
B20 B15 B16 B21 38.8(12) . . . . ?
B20 B14 B13 C4 -98.1(12) . . . . ?
B20 B14 B13 C5 -60.7(19) . . . . ?
B20 B14 B13 B18 0.4(19) . . . . ?
B20 B14 B13 B19 36.5(13) . . . . ?
B20 B14 B19 B13 -138.2(15) . . . . ?
B20 B14 B19 B18 -104.3(17) . . . . ?
B20 B14 B19 B21 -37.9(15) . . . . ?
B20 B16 B21 B17 139.5(12) . . . . ?
B20 B16 B21 B18 102.9(11) . . . . ?
B20 B16 B21 B19 37.8(13) . . . . ?
B20 B19 B21 B17 -99.9(11) . . . . ?
B20 B19 B21 B18 -136.5(13) . . . . ?
B20 B19 B21 B16 -37.0(12) . . . . ?
B21 B17 B18 C5 134.5(10) . . . . ?
B21 B17 B18 B13 95.5(11) . . . . ?
B21 B17 B18 B19 34.4(12) . . . . ?
B21 B17 B16 B12 -138.0(10) . . . . ?
B21 B17 B16 B15 -99.7(12) . . . . ?
B21 B17 B16 B20 -36.4(11) . . . . ?
B21 B18 B19 B14 105.5(14) . . . . ?
B21 B18 B19 B13 138.7(12) . . . . ?
B21 B18 B19 B20 40.9(14) . . . . ?
B21 B16 B20 B15 -136.6(11) . . . . ?
B21 B16 B20 B14 -99.7(14) . . . . ?
B21 B16 B20 B19 -36.0(13) . . . . ?
B21 B19 B20 B15 101.1(13) . . . . ?
B21 B19 B20 B14 140.0(12) . . . . ?
B21 B19 B20 B16 37.7(13) . . . . ?
C6 C5 B12 C4 107.0(14) . . . . ?
C6 C5 B12 B15 144.6(13) . . . . ?
C6 C5 B12 B17 -114.9(16) . . . . ?
C6 C5 B12 B16 -153.0(12) . . . . ?
C6 C5 B13 C4 -106.6(13) . . . . ?
C6 C5 B13 B14 -145.4(13) . . . . ?
C6 C5 B13 B18 108.5(15) . . . . ?
C6 C5 B13 B19 149.5(14) . . . . ?
C6 C5 B17 B12 109.4(16) . . . . ?
C6 C5 B17 B18 -106.3(15) . . . . ?
C6 C5 B17 B16 147.6(14) . . . . ?
C6 C5 B17 B21 -147.8(13) . . . . ?
C6 C5 B18 B13 -108.6(13) . . . . ?
C6 C5 B18 B17 114.6(15) . . . . ?
C6 C5 B18 B19 -148.1(14) . . . . ?
C6 C5 B18 B21 153.9(12) . . . . ?
C6A C5A B12A C4 111.3(13) . . . . ?
C6A C5A B12A B17A -110.4(15) . . . . ?
C6A C5A B12A B15A 148.3(12) . . . . ?
C6A C5A B12A B16A -150.0(13) . . . . ?
C6A C5A B17A B12A 113.5(13) . . . . ?
C6A C5A B17A B18A -103.3(15) . . . . ?
C6A C5A B17A B21A -144.2(12) . . . . ?
C6A C5A B17A B16A 153.1(13) . . . . ?
C6A C5A B18A B17A 112.8(13) . . . . ?
C6A C5A B18A B13A -109.1(14) . . . . ?
C6A C5A B18A B19A -150.4(13) . . . . ?
C6A C5A B18A B21A 151.1(12) . . . . ?
C6A C5A B13A C4 -113.0(12) . . . . ?
C6A C5A B13A B18A 104.1(14) . . . . ?
C6A C5A B13A B14A -150.7(14) . . . . ?
C6A C5A B13A B19A 144.6(12) . . . . ?
C5A C4 B1 C1 -95.5(7) . . . . ?
C5A C4 B1 C7 135.7(7) . . . . ?
C5A C4 B12A B17A -36.6(8) . . . . ?
C5A C4 B12A B15A -136.0(13) . . . . ?
C5A C4 B12A B16A -99.6(12) . . . . ?
C5A C4 B13A B18A 32.4(10) . . . . ?
C5A C4 B13A B14A 138.4(15) . . . . ?
C5A C4 B13A B19A 95.6(13) . . . . ?
C5A C4 B15A B12A 38.0(11) . . . . ?
C5A C4 B15A B14A -100.1(10) . . . . ?
C5A C4 B15A B16A 0.0(15) . . . . ?
C5A C4 B15A B20A -63.6(13) . . . . ?
C5A C4 B14A B13A -36.9(12) . . . . ?
C5A C4 B14A B15A 101.7(9) . . . . ?
C5A C4 B14A B19A 5.6(14) . . . . ?
C5A C4 B14A B20A 67.0(13) . . . . ?
C5A B12A B17A B18A -32.6(10) . . . . ?
C5A B12A B17A B21A -98.7(11) . . . . ?
C5A B12A B17A B16A -135.0(12) . . . . ?
C5A B12A B15A C4 -39.2(11) . . . . ?
C5A B12A B15A B14A -2(2) . . . . ?
C5A B12A B15A B16A 98.9(14) . . . . ?
C5A B12A B15A B20A 63.0(17) . . . . ?
C5A B12A B16A B17A 38.7(10) . . . . ?
C5A B12A B16A B15A -99.0(13) . . . . ?
C5A B12A B16A B21A 3.5(15) . . . . ?
C5A B12A B16A B20A -63.0(15) . . . . ?
C5A B17A B18A B13A -37.5(10) . . . . ?
C5A B17A B18A B19A -100.5(13) . . . . ?
C5A B17A B18A B21A -135.0(10) . . . . ?
C5A B17A B21A B18A 39.3(10) . . . . ?
C5A B17A B21A B19A 1.9(15) . . . . ?
C5A B17A B21A B16A -97.7(13) . . . . ?
C5A B17A B21A B20A -61.3(14) . . . . ?
C5A B17A B16A B12A -38.4(11) . . . . ?
C5A B17A B16A B15A -0.8(17) . . . . ?
C5A B17A B16A B21A 101.5(11) . . . . ?
C5A B17A B16A B20A 62.7(18) . . . . ?
C5A B18A B13A C4 -33.2(10) . . . . ?
C5A B18A B13A B14A -98.5(16) . . . . ?
C5A B18A B13A B19A -133.1(13) . . . . ?
C5A B18A B19A B13A 41.4(12) . . . . ?
C5A B18A B19A B14A 10.3(17) . . . . ?
C5A B18A B19A B21A -96.1(12) . . . . ?
C5A B18A B19A B20A -55(2) . . . . ?
C5A B18A B21A B17A -38.3(9) . . . . ?
C5A B18A B21A B19A 100.3(14) . . . . ?
C5A B18A B21A B16A 0.6(14) . . . . ?
C5A B18A B21A B20A 62.1(14) . . . . ?
C5A B13A B14A C4 37.2(13) . . . . ?
C5A B13A B14A B15A 2(2) . . . . ?
C5A B13A B14A B19A -95.6(14) . . . . ?
C5A B13A B14A B20A -59(2) . . . . ?
C5A B13A B19A B18A -39.3(10) . . . . ?
C5A B13A B19A B14A 104.3(15) . . . . ?
C5A B13A B19A B21A 0.3(17) . . . . ?
C5A B13A B19A B20A 68.0(15) . . . . ?
B12A C4 B1 C1 -26.7(6) . . . . ?
B12A C4 B1 C7 -155.5(6) . . . . ?
B12A C4 C5A C6A -111.8(14) . . . . ?
B12A C4 C5A B17A 39.9(10) . . . . ?
B12A C4 C5A B18A 108.1(14) . . . . ?
B12A C4 C5A B13A 143.1(13) . . . . ?
B12A C4 B13A C5A -32.4(11) . . . . ?
B12A C4 B13A B18A 0.0(13) . . . . ?
B12A C4 B13A B14A 106.1(10) . . . . ?
B12A C4 B13A B19A 63.3(11) . . . . ?
B12A C4 B15A B14A -138.1(13) . . . . ?
B12A C4 B15A B16A -38.0(11) . . . . ?
B12A C4 B15A B20A -101.5(13) . . . . ?
B12A C4 B14A B13A -98.2(10) . . . . ?
B12A C4 B14A B15A 40.3(11) . . . . ?
B12A C4 B14A B19A -55.7(13) . . . . ?
B12A C4 B14A B20A 5.7(14) . . . . ?
B12A C5A B17A B18A 143.2(11) . . . . ?
B12A C5A B17A B21A 102.3(10) . . . . ?
B12A C5A B17A B16A 39.6(11) . . . . ?
B12A C5A B18A B17A -36.5(11) . . . . ?
B12A C5A B18A B13A 101.6(14) . . . . ?
B12A C5A B18A B19A 60.2(16) . . . . ?
B12A C5A B18A B21A 1.8(16) . . . . ?
B12A C5A B13A C4 34.3(12) . . . . ?
B12A C5A B13A B18A -108.6(14) . . . . ?
B12A C5A B13A B14A -3(2) . . . . ?
B12A C5A B13A B19A -68.1(16) . . . . ?
B12A B17A B18A C5A 32.2(10) . . . . ?
B12A B17A B18A B13A -5.2(15) . . . . ?
B12A B17A B18A B19A -68.2(15) . . . . ?
B12A B17A B18A B21A -102.8(10) . . . . ?
B12A B17A B21A B18A 100.6(12) . . . . ?
B12A B17A B21A B19A 63.2(15) . . . . ?
B12A B17A B21A B16A -36.4(11) . . . . ?
B12A B17A B21A B20A 0.0(15) . . . . ?
B12A B17A B16A B15A 37.6(12) . . . . ?
B12A B17A B16A B21A 139.9(10) . . . . ?
B12A B17A B16A B20A 101.1(15) . . . . ?
B12A B15A B14A C4 -37.6(12) . . . . ?
B12A B15A B14A B13A -1(2) . . . . ?
B12A B15A B14A B19A 63.6(17) . . . . ?
B12A B15A B14A B20A 102.3(14) . . . . ?
B12A B15A B16A B17A -37.2(11) . . . . ?
B12A B15A B16A B21A -99.2(13) . . . . ?
B12A B15A B16A B20A -140.0(14) . . . . ?
B12A B15A B20A B14A -100.8(15) . . . . ?
B12A B15A B20A B19A -60.6(18) . . . . ?
B12A B15A B20A B21A -1.9(18) . . . . ?
B12A B15A B20A B16A 36.4(12) . . . . ?
B12A B16A B20A B15A -36.0(12) . . . . ?
B12A B16A B20A B14A 2.6(19) . . . . ?
B12A B16A B20A B19A 65.8(19) . . . . ?
B12A B16A B20A B21A 100.0(12) . . . . ?
B17A C5A B12A C4 -138.3(8) . . . . ?
B17A C5A B12A B15A -101.3(12) . . . . ?
B17A C5A B12A B16A -39.6(10) . . . . ?
B17A C5A B18A B13A 138.2(12) . . . . ?
B17A C5A B18A B19A 96.8(13) . . . . ?
B17A C5A B18A B21A 38.3(10) . . . . ?
B17A C5A B13A C4 103.4(11) . . . . ?
B17A C5A B13A B18A -39.6(11) . . . . ?
B17A C5A B13A B14A 65.6(19) . . . . ?
B17A C5A B13A B19A 0.9(16) . . . . ?
B17A B12A B15A C4 -100.3(10) . . . . ?
B17A B12A B15A B14A -62.6(17) . . . . ?
B17A B12A B15A B16A 37.8(11) . . . . ?
B17A B12A B15A B20A 1.9(17) . . . . ?
B17A B12A B16A B15A -137.7(13) . . . . ?
B17A B12A B16A B21A -35.2(11) . . . . ?
B17A B12A B16A B20A -101.7(15) . . . . ?
B17A B18A B13A C4 3.3(15) . . . . ?
B17A B18A B13A C5A 36.5(10) . . . . ?
B17A B18A B13A B14A -62.1(17) . . . . ?
B17A B18A B13A B19A -96.7(14) . . . . ?
B17A B18A B19A B13A 102.0(13) . . . . ?
B17A B18A B19A B14A 70.9(16) . . . . ?
B17A B18A B19A B21A -35.5(11) . . . . ?
B17A B18A B19A B20A 6(2) . . . . ?
B17A B18A B21A B19A 138.6(13) . . . . ?
B17A B18A B21A B16A 38.9(12) . . . . ?
B17A B18A B21A B20A 100.4(12) . . . . ?
B17A B21A B16A B12A 35.4(10) . . . . ?
B17A B21A B16A B15A 98.8(14) . . . . ?
B17A B21A B16A B20A 138.3(13) . . . . ?
B17A B21A B20A B15A 1.2(16) . . . . ?
B17A B21A B20A B14A 64.6(16) . . . . ?
B17A B21A B20A B19A 101.2(12) . . . . ?
B17A B21A B20A B16A -37.8(12) . . . . ?
B17A B16A B20A B15A -99.0(15) . . . . ?
B17A B16A B20A B14A -60(2) . . . . ?
B17A B16A B20A B19A 3(2) . . . . ?
B17A B16A B20A B21A 37.0(12) . . . . ?
B18A C5A B12A C4 -102.1(12) . . . . ?
B18A C5A B12A B17A 36.2(11) . . . . ?
B18A C5A B12A B15A -65.0(17) . . . . ?
B18A C5A B12A B16A -3.4(16) . . . . ?
B18A C5A B17A B12A -143.2(11) . . . . ?
B18A C5A B17A B21A -40.9(11) . . . . ?
B18A C5A B17A B16A -103.6(13) . . . . ?
B18A C5A B13A C4 142.9(11) . . . . ?
B18A C5A B13A B14A 105.2(17) . . . . ?
B18A C5A B13A B19A 40.5(12) . . . . ?
B18A B17A B21A B19A -37.5(12) . . . . ?
B18A B17A B21A B16A -137.1(12) . . . . ?
B18A B17A B21A B20A -100.7(12) . . . . ?
B18A B17A B16A B12A -100.2(13) . . . . ?
B18A B17A B16A B15A -62.6(18) . . . . ?
B18A B17A B16A B21A 39.7(12) . . . . ?
B18A B17A B16A B20A 1(2) . . . . ?
B18A B13A B14A C4 99.0(12) . . . . ?
B18A B13A B14A B15A 64(2) . . . . ?
B18A B13A B14A B19A -33.8(13) . . . . ?
B18A B13A B14A B20A 2(2) . . . . ?
B18A B13A B19A B14A 143.6(14) . . . . ?
B18A B13A B19A B21A 39.6(12) . . . . ?
B18A B13A B19A B20A 107.3(16) . . . . ?
B18A B19A B21A B17A 36.8(12) . . . . ?
B18A B19A B21A B16A 101.5(12) . . . . ?
B18A B19A B21A B20A 137.1(14) . . . . ?
B18A B19A B20A B15A 57(2) . . . . ?
B18A B19A B20A B14A 97.6(16) . . . . ?
B18A B19A B20A B21A -41.0(14) . . . . ?
B18A B19A B20A B16A -6(2) . . . . ?
B18A B21A B16A B12A -2.6(15) . . . . ?
B18A B21A B16A B17A -37.9(11) . . . . ?
B18A B21A B16A B15A 60.9(15) . . . . ?
B18A B21A B16A B20A 100.4(12) . . . . ?
B18A B21A B20A B15A -61.4(16) . . . . ?
B18A B21A B20A B14A 2.0(16) . . . . ?
B18A B21A B20A B19A 38.6(13) . . . . ?
B18A B21A B20A B16A -100.3(12) . . . . ?
B13A C4 B1 C1 -161.5(6) . . . . ?
B13A C4 B1 C7 69.7(6) . . . . ?
B13A C4 C5A C6A 105.1(15) . . . . ?
B13A C4 C5A B12A -143.1(13) . . . . ?
B13A C4 C5A B17A -103.2(14) . . . . ?
B13A C4 C5A B18A -35.0(11) . . . . ?
B13A C4 B12A C5A 33.3(11) . . . . ?
B13A C4 B12A B17A -3.2(11) . . . . ?
B13A C4 B12A B15A -102.7(11) . . . . ?
B13A C4 B12A B16A -66.3(11) . . . . ?
B13A C4 B15A B12A 101.7(9) . . . . ?
B13A C4 B15A B14A -36.4(11) . . . . ?
B13A C4 B15A B16A 63.7(14) . . . . ?
B13A C4 B15A B20A 0.2(13) . . . . ?
B13A C4 B14A B15A 138.5(14) . . . . ?
B13A C4 B14A B19A 42.5(11) . . . . ?
B13A C4 B14A B20A 103.9(15) . . . . ?
B13A C5A B12A C4 -34.0(12) . . . . ?
B13A C5A B12A B17A 104.2(13) . . . . ?
B13A C5A B12A B15A 3.0(19) . . . . ?
B13A C5A B12A B16A 64.6(16) . . . . ?
B13A C5A B17A B12A -104.0(13) . . . . ?
B13A C5A B17A B18A 39.2(11) . . . . ?
B13A C5A B17A B21A -1.8(15) . . . . ?
B13A C5A B17A B16A -64.4(15) . . . . ?
B13A C5A B18A B17A -138.2(12) . . . . ?
B13A C5A B18A B19A -41.4(12) . . . . ?
B13A C5A B18A B21A -99.8(12) . . . . ?
B13A B18A B19A B14A -31.2(12) . . . . ?
B13A B18A B19A B21A -137.6(11) . . . . ?
B13A B18A B19A B20A -96.0(16) . . . . ?
B13A B18A B21A B17A -101.1(12) . . . . ?
B13A B18A B21A B19A 37.5(11) . . . . ?
B13A B18A B21A B16A -62.2(14) . . . . ?
B13A B18A B21A B20A -0.7(15) . . . . ?
B13A B14A B19A B18A 32.4(12) . . . . ?
B13A B14A B19A B21A 99.4(14) . . . . ?
B13A B14A B19A B20A 139.4(15) . . . . ?
B13A B14A B20A B15A 97.6(16) . . . . ?
B13A B14A B20A B19A -37.3(13) . . . . ?
B13A B14A B20A B21A -2.6(19) . . . . ?
B13A B14A B20A B16A 59.2(19) . . . . ?
B13A B19A B21A B17A -1.3(17) . . . . ?
B13A B19A B21A B18A -38.1(12) . . . . ?
B13A B19A B21A B16A 63.4(15) . . . . ?
B13A B19A B21A B20A 99.0(16) . . . . ?
B13A B19A B20A B15A -5.9(18) . . . . ?
B13A B19A B20A B14A 34.4(12) . . . . ?
B13A B19A B20A B21A -104.2(12) . . . . ?
B13A B19A B20A B16A -68.8(19) . . . . ?
B15A C4 B1 C1 57.5(10) . . . . ?
B15A C4 B1 C7 -71.2(10) . . . . ?
B15A C4 C5A C6A -152.2(14) . . . . ?
B15A C4 C5A B12A -40.5(12) . . . . ?
B15A C4 C5A B17A -0.5(13) . . . . ?
B15A C4 C5A B18A 67.7(13) . . . . ?
B15A C4 C5A B13A 102.6(12) . . . . ?
B15A C4 B12A C5A 136.0(13) . . . . ?
B15A C4 B12A B17A 99.4(13) . . . . ?
B15A C4 B12A B16A 36.4(11) . . . . ?
B15A C4 B13A C5A -99.5(9) . . . . ?
B15A C4 B13A B18A -67.2(12) . . . . ?
B15A C4 B13A B14A 38.9(13) . . . . ?
B15A C4 B13A B19A -3.9(12) . . . . ?
B15A C4 B14A B13A -138.5(14) . . . . ?
B15A C4 B14A B19A -96.0(14) . . . . ?
B15A C4 B14A B20A -34.6(10) . . . . ?
B15A B12A B17A C5A 97.7(13) . . . . ?
B15A B12A B17A B18A 65.0(14) . . . . ?
B15A B12A B17A B21A -1.1(15) . . . . ?
B15A B12A B17A B16A -37.3(11) . . . . ?
B15A B12A B16A B17A 137.7(13) . . . . ?
B15A B12A B16A B21A 102.5(13) . . . . ?
B15A B12A B16A B20A 36.0(13) . . . . ?
B15A B14A B19A B18A -68.4(16) . . . . ?
B15A B14A B19A B13A -100.7(16) . . . . ?
B15A B14A B19A B21A -1.3(18) . . . . ?
B15A B14A B19A B20A 38.6(12) . . . . ?
B15A B14A B20A B19A -134.9(14) . . . . ?
B15A B14A B20A B21A -100.2(13) . . . . ?
B15A B14A B20A B16A -38.5(12) . . . . ?
B15A B16A B20A B14A 38.6(13) . . . . ?
B15A B16A B20A B19A 101.8(15) . . . . ?
B15A B16A B20A B21A 136.0(11) . . . . ?
B14A C4 B1 C1 135.1(8) . . . . ?
B14A C4 B1 C7 6.4(8) . . . . ?
B14A C4 C5A C6A 141.0(13) . . . . ?
B14A C4 C5A B12A -107.3(10) . . . . ?
B14A C4 C5A B17A -67.3(12) . . . . ?
B14A C4 C5A B18A 0.9(14) . . . . ?
B14A C4 C5A B13A 35.8(13) . . . . ?
B14A C4 B12A C5A 95.5(10) . . . . ?
B14A C4 B12A B17A 58.9(10) . . . . ?
B14A C4 B12A B15A -40.5(12) . . . . ?
B14A C4 B12A B16A -4.1(12) . . . . ?
B14A C4 B13A C5A -138.4(15) . . . . ?
B14A C4 B13A B18A -106.1(17) . . . . ?
B14A C4 B13A B19A -42.8(12) . . . . ?
B14A C4 B15A B12A 138.1(13) . . . . ?
B14A C4 B15A B16A 100.2(16) . . . . ?
B14A C4 B15A B20A 36.6(12) . . . . ?
B14A B13A B19A B18A -143.6(14) . . . . ?
B14A B13A B19A B21A -104.0(14) . . . . ?
B14A B13A B19A B20A -36.3(13) . . . . ?
B14A B15A B16A B12A 101.6(14) . . . . ?
B14A B15A B16A B17A 64.4(16) . . . . ?
B14A B15A B16A B21A 2.4(17) . . . . ?
B14A B15A B16A B20A -38.5(12) . . . . ?
B14A B15A B20A B19A 40.1(13) . . . . ?
B14A B15A B20A B21A 98.9(13) . . . . ?
B14A B15A B20A B16A 137.2(14) . . . . ?
B14A B19A B21A B17A -61.9(16) . . . . ?
B14A B19A B21A B18A -98.7(15) . . . . ?
B14A B19A B21A B16A 2.8(17) . . . . ?
B14A B19A B21A B20A 38.4(13) . . . . ?
B14A B19A B20A B15A -40.3(12) . . . . ?
B14A B19A B20A B21A -138.6(12) . . . . ?
B14A B19A B20A B16A -103.2(16) . . . . ?
B19A B18A B13A C4 100.0(12) . . . . ?
B19A B18A B13A C5A 133.1(13) . . . . ?
B19A B18A B13A B14A 34.6(13) . . . . ?
B19A B18A B21A B17A -138.6(13) . . . . ?
B19A B18A B21A B16A -99.7(12) . . . . ?
B19A B18A B21A B20A -38.2(14) . . . . ?
B19A B13A B14A C4 132.8(10) . . . . ?
B19A B13A B14A B15A 97.9(15) . . . . ?
B19A B13A B14A B20A 36.1(13) . . . . ?
B19A B14A B20A B15A 134.9(14) . . . . ?
B19A B14A B20A B21A 34.7(13) . . . . ?
B19A B14A B20A B16A 96.5(17) . . . . ?
B19A B21A B16A B12A -66.6(15) . . . . ?
B19A B21A B16A B17A -102.0(12) . . . . ?
B19A B21A B16A B15A -3.2(16) . . . . ?
B19A B21A B16A B20A 36.4(14) . . . . ?
B19A B21A B20A B15A -100.0(16) . . . . ?
B19A B21A B20A B14A -36.6(13) . . . . ?
B19A B21A B20A B16A -139.0(15) . . . . ?
B21A B17A B18A C5A 135.0(10) . . . . ?
B21A B17A B18A B13A 97.6(12) . . . . ?
B21A B17A B18A B19A 34.6(11) . . . . ?
B21A B17A B16A B12A -139.9(10) . . . . ?
B21A B17A B16A B15A -102.3(13) . . . . ?
B21A B17A B16A B20A -38.8(13) . . . . ?
B21A B18A B13A C4 64.4(14) . . . . ?
B21A B18A B13A C5A 97.5(11) . . . . ?
B21A B18A B13A B14A -1.0(17) . . . . ?
B21A B18A B13A B19A -35.6(12) . . . . ?
B21A B18A B19A B13A 137.6(11) . . . . ?
B21A B18A B19A B14A 106.4(13) . . . . ?
B21A B18A B19A B20A 41.6(14) . . . . ?
B21A B19A B20A B15A 98.4(14) . . . . ?
B21A B19A B20A B14A 138.6(12) . . . . ?
B21A B19A B20A B16A 35.5(14) . . . . ?
B21A B16A B20A B15A -136.0(11) . . . . ?
B21A B16A B20A B14A -97.4(14) . . . . ?
B21A B16A B20A B19A -34.2(13) . . . . ?
B16A B12A B17A C5A 135.0(12) . . . . ?
B16A B12A B17A B18A 102.4(13) . . . . ?
B16A B12A B17A B21A 36.2(12) . . . . ?
B16A B12A B15A C4 -138.1(11) . . . . ?
B16A B12A B15A B14A -100.4(15) . . . . ?
B16A B12A B15A B20A -36.0(13) . . . . ?
B16A B17A B18A C5A 96.4(13) . . . . ?
B16A B17A B18A B13A 58.9(17) . . . . ?
B16A B17A B18A B19A -4.1(18) . . . . ?
B16A B17A B18A B21A -38.6(12) . . . . ?
B16A B17A B21A B18A 137.1(12) . . . . ?
B16A B17A B21A B19A 99.6(13) . . . . ?
B16A B17A B21A B20A 36.4(13) . . . . ?
B16A B15A B14A C4 -101.9(11) . . . . ?
B16A B15A B14A B13A -64.8(19) . . . . ?
B16A B15A B14A B19A -0.7(17) . . . . ?
B16A B15A B14A B20A 38.0(12) . . . . ?
B16A B15A B20A B14A -137.2(14) . . . . ?
B16A B15A B20A B19A -97.0(17) . . . . ?
B16A B15A B20A B21A -38.3(13) . . . . ?
B16A B21A B20A B15A 39.0(13) . . . . ?
B16A B21A B20A B14A 102.3(16) . . . . ?
B16A B21A B20A B19A 139.0(15) . . . . ?
B20A B15A B14A C4 -139.9(10) . . . . ?
B20A B15A B14A B13A -102.8(16) . . . . ?
B20A B15A B14A B19A -38.7(12) . . . . ?
B20A B15A B16A B12A 140.0(14) . . . . ?
B20A B15A B16A B17A 102.8(16) . . . . ?
B20A B15A B16A B21A 40.8(13) . . . . ?
B20A B14A B19A B18A -107.0(16) . . . . ?
B20A B14A B19A B13A -139.4(15) . . . . ?
B20A B14A B19A B21A -39.9(15) . . . . ?
B20A B19A B21A B17A -100.4(12) . . . . ?
B20A B19A B21A B18A -137.1(14) . . . . ?
B20A B19A B21A B16A -35.7(13) . . . . ?
B20A B21A B16A B12A -103.0(15) . . . . ?
B20A B21A B16A B17A -138.3(13) . . . . ?
B20A B21A B16A B15A -39.5(12) . . . . ?
